data_7028098
loop_
_publ_author_name
'Eichh\"ofer, Andreas'
'Fenske, Dieter'

_publ_section_title
;
 Syntheses and structures of new copper(I) selenide clusters
 [Cu32Se16(PPh3)12], [Cu52Se26(PPh3)16] and
 [Cu72Se36(PPh3)20]&#x200A;&#x2020;
;
_journal_issue 18
_journal_name_full 'Journal of the Chemical Society, Dalton Transactions'
_journal_page_first 2969
_journal_paper_doi 10.1039/a803675f
_journal_year 1998
_chemical_formula_structural '[Cu32Se26(PPh3)12]*4C4H8O'
_chemical_formula_sum 'C232 H180 Cu32 O4 P12 Se16'
_chemical_formula_weight 6700.04
_chemical_name_systematic
;
 ?
;
_space_group_IT_number 2
_symmetry_cell_setting triclinic
_symmetry_space_group_name_Hall '-P 1'
_symmetry_space_group_name_H-M 'P -1'
_atom_sites_solution_hydrogens geom
_atom_sites_solution_primary direct
_atom_sites_solution_secondary difmap
_audit_creation_method SHELXL
_cell_angle_alpha 79.58(3)
_cell_angle_beta 80.11(3)
_cell_angle_gamma 74.37(3)
_cell_formula_units_Z 2
_cell_length_a 19.319(4)
_cell_length_b 21.531(4)
_cell_length_c 33.931(7)
_cell_measurement_temperature 200(2)
_cell_volume 13255(5)
_computing_molecular_graphics 'SCHAKAL-92 (E. Keller, 1992)'
_computing_structure_refinement 'SHELXL-93 (Sheldrick, 1993)'
_computing_structure_solution 'SHELXS-86 (Sheldrick, 1990)'
_diffrn_ambient_temperature 200(2)
_diffrn_measurement_device STOE-IPDS
_diffrn_radiation_monochromator graphite
_diffrn_radiation_source 'fine-focus sealed tube'
_diffrn_radiation_type MoKa
_diffrn_radiation_wavelength 0.71073
_diffrn_reflns_av_R_equivalents 0.0859
_diffrn_reflns_av_sigmaI/netI 0.0840
_diffrn_reflns_limit_h_max 20
_diffrn_reflns_limit_h_min -19
_diffrn_reflns_limit_k_max 23
_diffrn_reflns_limit_k_min -23
_diffrn_reflns_limit_l_max 36
_diffrn_reflns_limit_l_min -34
_diffrn_reflns_number 50599
_diffrn_reflns_theta_max 22.55
_diffrn_reflns_theta_min 1.47
_exptl_absorpt_coefficient_mu 4.819
_exptl_crystal_colour dark-yellow
_exptl_crystal_density_diffrn 1.679
_exptl_crystal_description platelets
_exptl_crystal_F_000 6512
_refine_diff_density_max 3.201
_refine_diff_density_min -2.028
_refine_diff_density_rms 0.247
_refine_ls_extinction_method none
_refine_ls_goodness_of_fit_all 0.992
_refine_ls_goodness_of_fit_obs 1.074
_refine_ls_matrix_type full
_refine_ls_number_parameters 1485
_refine_ls_number_reflns 31783
_refine_ls_number_restraints 0
_refine_ls_restrained_S_all 0.995
_refine_ls_restrained_S_obs 1.074
_refine_ls_R_factor_all 0.1075
_refine_ls_R_factor_obs 0.0824
_refine_ls_shift/esd_max 2.772
_refine_ls_shift/esd_mean 0.028
_refine_ls_structure_factor_coef Fsqd
_refine_ls_weighting_details 'w=1/[s^2^(Fo^2^)+( 0.1835P)^2^+0.0000P] where P=(Fo^2^+2Fc^2^)/3'
_refine_ls_weighting_scheme calc
_refine_ls_wR_factor_all 0.2516
_refine_ls_wR_factor_obs 0.2276
_reflns_number_observed 22364
_reflns_number_total 31788
_reflns_observed_criterion >2sigma(I)
_cod_data_source_file f803675sup1.cif
_cod_data_source_block compound2
_cod_depositor_comments
;
The following automatic conversions were performed:

'_refine_ls_weighting_scheme' value 'calc w=1/[s^2^(Fo^2^)+(
0.1835P)^2^+0.0000P] where P=(Fo^2^+2Fc^2^)/3' was changed to 'calc'.
New tag '_refine_ls_weighting_details' was created. The value of the
new tag was set to 'w=1/[s^2^(Fo^2^)+( 0.1835P)^2^+0.0000P] where
P=(Fo^2^+2Fc^2^)/3'.

Automatic conversion script
Id: cif_fix_values 3143 2015-03-26 13:38:13Z robertas 
;
_cod_original_cell_volume 13254.5(46)
_cod_original_sg_symbol_H-M P-1
_cod_database_code 7028098

loop_
_symmetry_equiv_pos_as_xyz
'x, y, z'
'-x, -y, -z'

loop_
_atom_site_aniso_label
_atom_site_aniso_U_11
_atom_site_aniso_U_22
_atom_site_aniso_U_33
_atom_site_aniso_U_23
_atom_site_aniso_U_13
_atom_site_aniso_U_12
Se1 0.0186(6) 0.0347(7) 0.0240(8) 0.0002(6) -0.0041(5) -0.0049(5)
Se2 0.0192(6) 0.0350(7) 0.0235(8) 0.0039(6) -0.0036(5) -0.0064(5)
Se3 0.0306(7) 0.0401(8) 0.0267(9) 0.0055(7) -0.0048(6) -0.0068(6)
Se4 0.0268(6) 0.0404(8) 0.0238(8) -0.0017(6) -0.0017(5) -0.0073(6)
Se5 0.0247(6) 0.0342(8) 0.0265(8) 0.0029(6) -0.0061(5) -0.0049(5)
Se6 0.0185(6) 0.0423(8) 0.0246(8) 0.0044(6) -0.0031(5) -0.0053(5)
Se7 0.0172(6) 0.0392(8) 0.0315(9) 0.0007(6) -0.0037(5) -0.0036(5)
Se8 0.0272(6) 0.0400(8) 0.0255(8) -0.0022(6) -0.0001(5) -0.0096(6)
Se9 0.0211(6) 0.0368(8) 0.0249(8) 0.0013(6) -0.0019(5) -0.0079(5)
Se10 0.0292(6) 0.0385(8) 0.0232(8) 0.0026(6) -0.0024(5) -0.0065(6)
Se11 0.0320(7) 0.0338(8) 0.0341(9) 0.0003(7) -0.0098(6) -0.0050(6)
Se12 0.0247(6) 0.0499(9) 0.0288(9) -0.0019(7) 0.0043(5) -0.0124(6)
Se13 0.0304(7) 0.0363(8) 0.0295(9) 0.0025(7) -0.0078(6) -0.0028(6)
Se14 0.0234(6) 0.0369(8) 0.0236(8) 0.0021(6) -0.0054(5) -0.0071(5)
Se15 0.0341(7) 0.0457(9) 0.0242(9) 0.0020(7) -0.0005(6) -0.0095(6)
Se16 0.0235(6) 0.0410(8) 0.0341(9) 0.0068(7) -0.0118(5) -0.0040(6)
Cu1 0.0231(7) 0.0446(10) 0.0233(10) 0.0027(8) -0.0033(6) -0.0079(7)
Cu2 0.0225(7) 0.0399(10) 0.0323(11) 0.0027(8) -0.0069(7) -0.0035(7)
Cu3 0.0283(8) 0.0476(11) 0.0332(11) 0.0063(9) -0.0057(7) -0.0131(7)
Cu4 0.0328(8) 0.0480(11) 0.0305(11) 0.0015(9) -0.0036(7) -0.0160(8)
Cu5 0.0227(8) 0.0418(10) 0.0429(12) -0.0011(9) -0.0112(7) 0.0008(7)
Cu6 0.0321(8) 0.0436(10) 0.0249(10) 0.0000(8) 0.0007(7) -0.0128(7)
Cu7 0.0342(9) 0.0439(11) 0.0331(11) -0.0013(9) -0.0032(7) -0.0019(8)
Cu8 0.0295(8) 0.0413(10) 0.0358(11) 0.0001(8) -0.0091(7) -0.0119(7)
Cu9 0.0303(8) 0.0500(11) 0.0229(10) 0.0029(8) -0.0045(7) -0.0068(7)
Cu10 0.0181(7) 0.0360(9) 0.0263(10) -0.0008(8) -0.0038(6) -0.0050(6)
Cu11 0.0327(8) 0.0462(10) 0.0277(11) 0.0057(8) -0.0120(7) -0.0107(7)
Cu12 0.0280(8) 0.0421(10) 0.0320(11) -0.0031(8) -0.0033(7) -0.0114(7)
Cu13 0.0212(7) 0.0352(9) 0.0271(10) 0.0006(8) -0.0039(6) -0.0080(6)
Cu14 0.0361(9) 0.0487(11) 0.0294(11) -0.0087(9) 0.0013(7) -0.0105(8)
Cu15 0.0299(8) 0.0372(10) 0.0290(11) 0.0031(8) -0.0089(7) -0.0071(7)
Cu16 0.0231(8) 0.0512(11) 0.0201(10) 0.0038(8) -0.0030(6) -0.0022(7)
Cu17 0.0210(8) 0.0515(11) 0.0307(11) -0.0029(9) 0.0022(7) -0.0083(7)
Cu18 0.0337(8) 0.0361(10) 0.0389(12) 0.0018(8) -0.0084(7) -0.0065(7)
Cu19 0.0273(8) 0.0490(11) 0.0276(11) 0.0070(8) -0.0087(7) -0.0100(7)
Cu20 0.0237(8) 0.0577(12) 0.0364(11) -0.0024(9) -0.0047(7) -0.0165(8)
Cu21 0.0243(7) 0.0370(9) 0.0240(10) 0.0006(8) 0.0013(6) -0.0061(7)
Cu22 0.0350(8) 0.0364(10) 0.0247(10) 0.0028(8) -0.0071(7) -0.0028(7)
Cu23 0.0395(9) 0.0472(11) 0.0333(12) -0.0001(9) -0.0002(8) -0.0056(8)
Cu24 0.0260(8) 0.0363(9) 0.0317(11) 0.0065(8) -0.0070(7) -0.0051(7)
Cu25 0.0257(8) 0.0478(11) 0.0402(12) 0.0071(9) -0.0123(7) -0.0130(7)
Cu26 0.0365(9) 0.0390(10) 0.0355(12) 0.0089(9) -0.0078(7) -0.0054(7)
Cu27 0.0227(8) 0.0406(10) 0.0316(11) 0.0068(8) -0.0007(7) -0.0028(7)
Cu28 0.0250(8) 0.0336(9) 0.0290(10) 0.0022(8) -0.0081(7) -0.0018(7)
Cu29 0.0266(8) 0.0459(10) 0.0265(10) -0.0028(8) 0.0011(7) -0.0081(7)
Cu30 0.0419(9) 0.0540(12) 0.0294(11) 0.0014(9) 0.0048(8) -0.0188(8)
Cu31 0.0366(9) 0.0345(10) 0.0241(10) 0.0016(8) 0.0021(7) -0.0072(7)
Cu32 0.0406(9) 0.0503(11) 0.0324(12) 0.0121(9) -0.0165(8) -0.0089(8)
P1 0.032(2) 0.045(2) 0.032(2) 0.000(2) -0.008(2) -0.008(2)
P2 0.041(2) 0.052(2) 0.032(2) -0.009(2) 0.003(2) -0.013(2)
P3 0.021(2) 0.054(2) 0.038(2) -0.001(2) -0.0025(15) -0.014(2)
P4 0.024(2) 0.040(2) 0.033(2) -0.001(2) 0.0029(14) -0.0076(15)
P5 0.034(2) 0.058(3) 0.028(2) 0.008(2) -0.001(2) -0.016(2)
P6 0.020(2) 0.046(2) 0.039(2) 0.006(2) -0.0123(15) -0.0101(15)
P7 0.033(2) 0.043(2) 0.029(2) -0.002(2) -0.0051(15) -0.013(2)
P8 0.046(2) 0.038(2) 0.039(3) -0.001(2) -0.011(2) -0.004(2)
P9 0.027(2) 0.036(2) 0.036(2) -0.001(2) -0.0102(15) -0.0054(15)
P10 0.031(2) 0.068(3) 0.028(2) 0.017(2) -0.013(2) -0.014(2)
P11 0.029(2) 0.045(2) 0.044(3) 0.002(2) -0.011(2) 0.003(2)
P12 0.036(2) 0.041(2) 0.043(3) 0.005(2) -0.010(2) -0.013(2)

loop_
_atom_site_label
_atom_site_type_symbol
_atom_site_fract_x
_atom_site_fract_y
_atom_site_fract_z
_atom_site_U_iso_or_equiv
_atom_site_thermal_displace_type
_atom_site_occupancy
_atom_site_calc_flag
_atom_site_refinement_flags
Se1 Se 0.67649(6) 0.26416(6) 0.15464(4) 0.0265(3) Uani 1 d .
Se2 Se 0.81959(6) 0.38375(6) 0.19374(4) 0.0269(3) Uani 1 d .
Se3 Se 0.80012(7) 0.04924(7) 0.33306(4) 0.0341(3) Uani 1 d .
Se4 Se 0.85377(6) 0.15955(7) 0.08174(4) 0.0311(3) Uani 1 d .
Se5 Se 0.81749(6) 0.08082(7) 0.20014(4) 0.0295(3) Uani 1 d .
Se6 Se 0.96036(6) 0.20486(7) 0.17478(4) 0.0301(3) Uani 1 d .
Se7 Se 0.53545(6) 0.38442(7) 0.23211(4) 0.0306(3) Uani 1 d .
Se8 Se 0.67769(6) 0.40898(7) 0.30618(4) 0.0314(3) Uani 1 d .
Se9 Se 0.64568(6) 0.18460(7) 0.27111(4) 0.0283(3) Uani 1 d .
Se10 Se 0.86105(7) 0.34435(7) 0.07696(4) 0.0317(3) Uani 1 d .
Se11 Se 0.64465(7) 0.54716(7) 0.20710(4) 0.0339(3) Uani 1 d .
Se12 Se 0.50293(6) 0.30704(7) 0.35082(4) 0.0353(3) Uani 1 d .
Se13 Se 0.63309(7) 0.46132(7) 0.11395(4) 0.0336(3) Uani 1 d .
Se14 Se 0.85086(6) 0.25042(7) 0.29243(4) 0.0286(3) Uani 1 d .
Se15 Se 0.69415(7) 0.22926(7) 0.39135(4) 0.0361(3) Uani 1 d .
Se16 Se 0.99231(6) 0.06648(7) 0.27387(4) 0.0342(3) Uani 1 d .
Cu1 Cu 0.88109(8) 0.30078(8) 0.14511(5) 0.0313(4) Uani 1 d .
Cu2 Cu 0.61509(8) 0.37999(8) 0.16984(5) 0.0330(4) Uani 1 d .
Cu3 Cu 0.62156(8) 0.44164(9) 0.24252(6) 0.0370(4) Uani 1 d .
Cu4 Cu 0.58343(8) 0.35959(9) 0.29868(5) 0.0369(4) Uani 1 d .
Cu5 Cu 0.56144(8) 0.49921(9) 0.18137(6) 0.0373(4) Uani 1 d .
Cu6 Cu 0.72753(8) 0.29730(9) 0.33130(5) 0.0340(4) Uani 1 d .
Cu7 Cu 0.74631(9) 0.39128(9) 0.10665(6) 0.0393(4) Uani 1 d .
Cu8 Cu 0.74305(8) 0.46933(8) 0.24173(5) 0.0350(4) Uani 1 d .
Cu9 Cu 0.84217(8) 0.26389(9) 0.03929(5) 0.0359(4) Uani 1 d .
Cu10 Cu 0.74799(7) 0.31835(8) 0.17977(5) 0.0275(4) Uani 1 d .
Cu11 Cu 0.91152(8) 0.11704(9) 0.22120(5) 0.0357(4) Uani 1 d .
Cu12 Cu 0.75282(8) 0.15001(8) 0.13617(5) 0.0338(4) Uani 1 d .
Cu13 Cu 0.74825(7) 0.22262(8) 0.27632(5) 0.0282(4) Uani 1 d .
Cu14 Cu 0.60378(9) 0.33829(9) 0.37243(5) 0.0383(4) Uani 1 d .
Cu15 Cu 0.76984(8) 0.10163(8) 0.26771(5) 0.0327(4) Uani 1 d .
Cu16 Cu 0.85715(8) 0.25380(9) 0.22056(5) 0.0339(4) Uani 1 d .
Cu17 Cu 0.93664(8) 0.22187(9) 0.09322(5) 0.0356(4) Uani 1 d .
Cu18 Cu 0.89209(8) 0.01769(8) 0.27050(6) 0.0371(4) Uani 1 d .
Cu19 Cu 0.87391(8) 0.16034(9) 0.15234(5) 0.0355(4) Uani 1 d .
Cu20 Cu 0.52123(8) 0.27874(9) 0.28128(6) 0.0385(4) Uani 1 d .
Cu21 Cu 0.78911(8) 0.26266(8) 0.11263(5) 0.0299(4) Uani 1 d .
Cu22 Cu 0.74358(8) 0.19086(8) 0.20533(5) 0.0337(4) Uani 1 d .
Cu23 Cu 0.74751(9) 0.15209(9) 0.34934(6) 0.0423(5) Uani 1 d .
Cu24 Cu 0.86775(8) 0.13635(8) 0.29686(5) 0.0329(4) Uani 1 d .
Cu25 Cu 0.97418(8) 0.18555(9) 0.25170(6) 0.0378(4) Uani 1 d .
Cu26 Cu 0.65756(9) 0.55719(9) 0.13431(6) 0.0392(4) Uani 1 d .
Cu27 Cu 0.63879(8) 0.29019(8) 0.23200(5) 0.0345(4) Uani 1 d .
Cu28 Cu 0.70706(8) 0.44758(8) 0.17285(5) 0.0306(4) Uani 1 d .
Cu29 Cu 0.62796(8) 0.23737(9) 0.32906(5) 0.0340(4) Uani 1 d .
Cu30 Cu 0.56661(9) 0.22541(10) 0.39995(6) 0.0425(5) Uani 1 d .
Cu31 Cu 0.75270(8) 0.34494(8) 0.25531(5) 0.0335(4) Uani 1 d .
Cu32 Cu 0.92793(9) 0.03587(9) 0.33952(6) 0.0424(5) Uani 1 d .
P1 P 0.7955(2) 0.3069(2) -0.01718(12) 0.0365(9) Uani 1 d .
P2 P 0.5816(2) 0.4030(2) 0.41919(13) 0.0423(10) Uani 1 d .
P3 P 0.4228(2) 0.2603(2) 0.26459(12) 0.0379(9) Uani 1 d .
P4 P 1.0465(2) 0.2100(2) 0.05945(12) 0.0338(9) Uani 1 d .
P5 P 0.5381(2) 0.1391(2) 0.43694(12) 0.0414(10) Uani 1 d .
P6 P 1.0724(2) 0.2206(2) 0.25230(12) 0.0350(9) Uani 1 d .
P7 P 0.8060(2) 0.5194(2) 0.26869(12) 0.0347(9) Uani 1 d .
P8 P 0.9083(2) -0.0866(2) 0.26743(13) 0.0423(10) Uani 1 d .
P9 P 0.6901(2) 0.0833(2) 0.12655(12) 0.0334(8) Uani 1 d .
P10 P 0.9580(2) 0.0236(2) 0.40054(12) 0.0442(10) Uani 1 d .
P11 P 0.4510(2) 0.5597(2) 0.17388(13) 0.0418(10) Uani 1 d .
P12 P 0.7094(2) 0.6149(2) 0.08332(13) 0.0401(9) Uani 1 d .
C1 C 0.7011(7) 0.3517(7) -0.0054(5) 0.036(3) Uiso 1 d .
C2 C 0.6633(8) 0.3329(8) 0.0319(5) 0.048(4) Uiso 1 d .
H2 H 0.6875(8) 0.2986(8) 0.0503(5) 0.057 Uiso 1 calc R
C3 C 0.5925(10) 0.3629(10) 0.0423(7) 0.068(5) Uiso 1 d .
H3 H 0.5675(10) 0.3508(10) 0.0680(7) 0.082 Uiso 1 calc R
C4 C 0.5585(12) 0.4106(11) 0.0151(7) 0.081(6) Uiso 1 d .
H4 H 0.5091(12) 0.4317(11) 0.0223(7) 0.097 Uiso 1 calc R
C5 C 0.5936(11) 0.4302(11) -0.0237(7) 0.079(6) Uiso 1 d .
H5 H 0.5684(11) 0.4627(11) -0.0426(7) 0.095 Uiso 1 calc R
C6 C 0.6663(9) 0.4000(9) -0.0328(6) 0.057(4) Uiso 1 d .
H6 H 0.6921(9) 0.4128(9) -0.0581(6) 0.068 Uiso 1 calc R
C7 C 0.7900(7) 0.2518(7) -0.0506(5) 0.040(3) Uiso 1 d .
C8 C 0.8161(9) 0.1886(8) -0.0408(6) 0.054(4) Uiso 1 d .
H8 H 0.8380(9) 0.1726(8) -0.0167(6) 0.065 Uiso 1 calc R
C9 C 0.8116(10) 0.1444(10) -0.0659(6) 0.067(5) Uiso 1 d .
H9 H 0.8305(10) 0.0989(10) -0.0587(6) 0.080 Uiso 1 calc R
C10 C 0.7801(9) 0.1673(9) -0.1003(6) 0.063(5) Uiso 1 d .
H10 H 0.7768(9) 0.1375(9) -0.1170(6) 0.076 Uiso 1 calc R
C11 C 0.7540(11) 0.2307(11) -0.1109(7) 0.079(6) Uiso 1 d .
H11 H 0.7330(11) 0.2461(11) -0.1352(7) 0.095 Uiso 1 calc R
C12 C 0.7575(10) 0.2743(10) -0.0863(6) 0.068(5) Uiso 1 d .
H12 H 0.7379(10) 0.3196(10) -0.0935(6) 0.082 Uiso 1 calc R
C13 C 0.8353(8) 0.3686(8) -0.0485(5) 0.043(4) Uiso 1 d .
C14 C 0.8747(8) 0.3613(9) -0.0865(5) 0.053(4) Uiso 1 d .
H14 H 0.8795(8) 0.3231(9) -0.0980(5) 0.063 Uiso 1 calc R
C15 C 0.9072(10) 0.4105(9) -0.1077(6) 0.064(5) Uiso 1 d .
H15 H 0.9327(10) 0.4059(9) -0.1340(6) 0.076 Uiso 1 calc R
C16 C 0.9028(11) 0.4637(11) -0.0915(7) 0.077(6) Uiso 1 d .
H16 H 0.9259(11) 0.4959(11) -0.1065(7) 0.092 Uiso 1 calc R
C17 C 0.8669(10) 0.4730(11) -0.0548(7) 0.074(5) Uiso 1 d .
H17 H 0.8651(10) 0.5111(11) -0.0437(7) 0.088 Uiso 1 calc R
C18 C 0.8308(10) 0.4238(10) -0.0320(7) 0.067(5) Uiso 1 d .
H18 H 0.8044(10) 0.4297(10) -0.0061(7) 0.081 Uiso 1 calc R
C19 C 0.5282(7) 0.4857(7) 0.4056(5) 0.040(3) Uiso 1 d .
C20 C 0.5131(9) 0.5334(9) 0.4309(6) 0.062(5) Uiso 1 d .
H20 H 0.5313(9) 0.5244(9) 0.4562(6) 0.074 Uiso 1 calc R
C21 C 0.4701(10) 0.5951(11) 0.4179(7) 0.074(6) Uiso 1 d .
H21 H 0.4584(10) 0.6271(11) 0.4355(7) 0.089 Uiso 1 calc R
C22 C 0.4451(11) 0.6111(11) 0.3829(7) 0.078(6) Uiso 1 d .
H22 H 0.4168(11) 0.6537(11) 0.3751(7) 0.094 Uiso 1 calc R
C23 C 0.4620(13) 0.5625(12) 0.3572(8) 0.093(7) Uiso 1 d .
H23 H 0.4446(13) 0.5723(12) 0.3316(8) 0.111 Uiso 1 calc R
C24 C 0.5038(9) 0.5005(9) 0.3693(6) 0.058(4) Uiso 1 d .
H24 H 0.5154(9) 0.4683(9) 0.3518(6) 0.070 Uiso 1 calc R
C25 C 0.5285(9) 0.3709(8) 0.4635(5) 0.053(4) Uiso 1 d .
C26 C 0.4582(9) 0.4011(9) 0.4768(6) 0.059(5) Uiso 1 d .
H26 H 0.4363(9) 0.4439(9) 0.4651(6) 0.070 Uiso 1 calc R
C27 C 0.4189(13) 0.3663(12) 0.5088(8) 0.090(7) Uiso 1 d .
H27 H 0.3695(13) 0.3859(12) 0.5172(8) 0.108 Uiso 1 calc R
C28 C 0.4491(13) 0.3074(12) 0.5272(8) 0.093(7) Uiso 1 d .
H28 H 0.4212(13) 0.2861(12) 0.5485(8) 0.111 Uiso 1 calc R
C29 C 0.5206(12) 0.2772(12) 0.5155(8) 0.089(7) Uiso 1 d .
H29 H 0.5417(12) 0.2354(12) 0.5290(8) 0.107 Uiso 1 calc R
C30 C 0.5630(10) 0.3083(10) 0.4832(6) 0.066(5) Uiso 1 d .
H30 H 0.6124(10) 0.2882(10) 0.4750(6) 0.079 Uiso 1 calc R
C31 C 0.6561(8) 0.4144(8) 0.4388(5) 0.051(4) Uiso 1 d .
C32 C 0.7195(10) 0.4140(10) 0.4133(7) 0.071(5) Uiso 1 d .
H32 H 0.7227(10) 0.4075(10) 0.3860(7) 0.086 Uiso 1 calc R
C33 C 0.7816(14) 0.4236(13) 0.4280(9) 0.100(8) Uiso 1 d .
H33 H 0.8256(14) 0.4237(13) 0.4104(9) 0.121 Uiso 1 calc R
C34 C 0.7758(15) 0.4327(13) 0.4679(9) 0.105(8) Uiso 1 d .
H34 H 0.8167(15) 0.4379(13) 0.4778(9) 0.125 Uiso 1 calc R
C35 C 0.7143(14) 0.4341(13) 0.4928(9) 0.100(8) Uiso 1 d .
H35 H 0.7114(14) 0.4414(13) 0.5199(9) 0.120 Uiso 1 calc R
C36 C 0.6541(12) 0.4250(11) 0.4792(7) 0.082(6) Uiso 1 d .
H36 H 0.6106(12) 0.4258(11) 0.4974(7) 0.099 Uiso 1 calc R
C37 C 0.3430(8) 0.3266(8) 0.2757(5) 0.044(4) Uiso 1 d .
C38 C 0.3284(10) 0.3830(9) 0.2488(6) 0.066(5) Uiso 1 d .
H38 H 0.3569(10) 0.3856(9) 0.2231(6) 0.079 Uiso 1 calc R
C39 C 0.2733(10) 0.4354(10) 0.2584(6) 0.065(5) Uiso 1 d .
H39 H 0.2650(10) 0.4740(10) 0.2394(6) 0.078 Uiso 1 calc R
C40 C 0.2304(10) 0.4334(10) 0.2945(6) 0.064(5) Uiso 1 d .
H40 H 0.1921(10) 0.4699(10) 0.3007(6) 0.077 Uiso 1 calc R
C41 C 0.2434(13) 0.3789(12) 0.3211(8) 0.092(7) Uiso 1 d .
H41 H 0.2124(13) 0.3769(12) 0.3461(8) 0.110 Uiso 1 calc R
C42 C 0.3020(11) 0.3237(11) 0.3135(7) 0.079(6) Uiso 1 d .
H42 H 0.3123(11) 0.2866(11) 0.3335(7) 0.095 Uiso 1 calc R
C43 C 0.3986(7) 0.1878(7) 0.2937(5) 0.035(3) Uiso 1 d .
C44 C 0.4384(11) 0.1516(10) 0.3207(7) 0.072(5) Uiso 1 d .
H44 H 0.4807(11) 0.1637(10) 0.3239(7) 0.086 Uiso 1 calc R
C45 C 0.4229(11) 0.0967(10) 0.3449(7) 0.073(5) Uiso 1 d .
H45 H 0.4542(11) 0.0729(10) 0.3642(7) 0.087 Uiso 1 calc R
C46 C 0.3638(9) 0.0766(9) 0.3416(6) 0.059(5) Uiso 1 d .
H46 H 0.3541(9) 0.0375(9) 0.3568(6) 0.071 Uiso 1 calc R
C47 C 0.3208(17) 0.1136(16) 0.3162(10) 0.124(10) Uiso 1 d .
H47 H 0.2747(17) 0.1057(16) 0.3165(10) 0.149 Uiso 1 calc R
C48 C 0.3414(15) 0.1665(14) 0.2878(9) 0.111(9) Uiso 1 d .
H48 H 0.3154(15) 0.1859(14) 0.2654(9) 0.134 Uiso 1 calc R
C49 C 0.4200(7) 0.2559(7) 0.2115(5) 0.036(3) Uiso 1 d .
C50 C 0.4853(9) 0.2487(8) 0.1859(5) 0.053(4) Uiso 1 d .
H50 H 0.5288(9) 0.2482(8) 0.1956(5) 0.064 Uiso 1 calc R
C51 C 0.4855(10) 0.2421(9) 0.1453(6) 0.060(5) Uiso 1 d .
H51 H 0.5297(10) 0.2361(9) 0.1275(6) 0.072 Uiso 1 calc R
C52 C 0.4229(10) 0.2443(10) 0.1315(7) 0.071(5) Uiso 1 d .
H52 H 0.4235(10) 0.2390(10) 0.1042(7) 0.085 Uiso 1 calc R
C53 C 0.3588(10) 0.2541(10) 0.1567(6) 0.068(5) Uiso 1 d .
H53 H 0.3150(10) 0.2575(10) 0.1465(6) 0.082 Uiso 1 calc R
C54 C 0.3570(9) 0.2589(9) 0.1960(6) 0.059(5) Uiso 1 d .
H54 H 0.3122(9) 0.2644(9) 0.2133(6) 0.070 Uiso 1 calc R
C55 C 1.1019(7) 0.2599(6) 0.0684(4) 0.030(3) Uiso 1 d .
C56 C 1.1758(9) 0.2490(9) 0.0549(5) 0.053(4) Uiso 1 d .
H56 H 1.1998(9) 0.2140(9) 0.0401(5) 0.064 Uiso 1 calc R
C57 C 1.2144(9) 0.2907(9) 0.0637(6) 0.057(4) Uiso 1 d .
H57 H 1.2646(9) 0.2840(9) 0.0539(6) 0.069 Uiso 1 calc R
C58 C 1.1819(9) 0.3405(9) 0.0857(6) 0.058(4) Uiso 1 d .
H58 H 1.2094(9) 0.3677(9) 0.0912(6) 0.070 Uiso 1 calc R
C59 C 1.1093(10) 0.3510(9) 0.0998(6) 0.063(5) Uiso 1 d .
H59 H 1.0862(10) 0.3854(9) 0.1152(6) 0.075 Uiso 1 calc R
C60 C 1.0699(9) 0.3103(8) 0.0912(5) 0.054(4) Uiso 1 d .
H60 H 1.0198(9) 0.3173(8) 0.1013(5) 0.065 Uiso 1 calc R
C61 C 1.0420(7) 0.2267(7) 0.0058(4) 0.034(3) Uiso 1 d .
C62 C 1.0063(9) 0.1907(9) -0.0109(6) 0.057(4) Uiso 1 d .
H62 H 0.9851(9) 0.1593(9) 0.0068(6) 0.068 Uiso 1 calc R
C63 C 1.0006(10) 0.1983(9) -0.0508(6) 0.064(5) Uiso 1 d .
H63 H 0.9775(10) 0.1721(9) -0.0612(6) 0.077 Uiso 1 calc R
C64 C 1.0303(12) 0.2469(11) -0.0766(8) 0.086(6) Uiso 1 d .
H64 H 1.0278(12) 0.2535(11) -0.1048(8) 0.103 Uiso 1 calc R
C65 C 1.0604(16) 0.2817(15) -0.0618(10) 0.118(9) Uiso 1 d .
H65 H 1.0787(16) 0.3147(15) -0.0796(10) 0.142 Uiso 1 calc R
C66 C 1.0682(11) 0.2739(11) -0.0200(7) 0.081(6) Uiso 1 d .
H66 H 1.0912(11) 0.3009(11) -0.0104(7) 0.098 Uiso 1 calc R
C67 C 1.1078(8) 0.1289(7) 0.0658(5) 0.041(4) Uiso 1 d .
C68 C 1.1125(10) 0.0974(10) 0.1032(6) 0.067(5) Uiso 1 d .
H68 H 1.0826(10) 0.1155(10) 0.1256(6) 0.081 Uiso 1 calc R
C69 C 1.1644(12) 0.0347(12) 0.1088(8) 0.088(7) Uiso 1 d .
H69 H 1.1695(12) 0.0108(12) 0.1350(8) 0.106 Uiso 1 calc R
C70 C 1.2056(13) 0.0110(13) 0.0754(8) 0.092(7) Uiso 1 d .
H70 H 1.2415(13) -0.0287(13) 0.0793(8) 0.111 Uiso 1 calc R
C71 C 1.1987(11) 0.0400(11) 0.0381(7) 0.077(6) Uiso 1 d .
H71 H 1.2257(11) 0.0198(11) 0.0157(7) 0.093 Uiso 1 calc R
C72 C 1.1507(10) 0.1006(10) 0.0327(7) 0.067(5) Uiso 1 d .
H72 H 1.1466(10) 0.1234(10) 0.0061(7) 0.080 Uiso 1 calc R
C73 C 0.4435(8) 0.1364(8) 0.4423(5) 0.044(4) Uiso 1 d .
C74 C 0.4204(8) 0.0799(8) 0.4539(5) 0.050(4) Uiso 1 d .
H74 H 0.4546(8) 0.0398(8) 0.4602(5) 0.060 Uiso 1 calc R
C75 C 0.3479(9) 0.0807(10) 0.4564(6) 0.063(5) Uiso 1 d .
H75 H 0.3319(9) 0.0422(10) 0.4668(6) 0.075 Uiso 1 calc R
C76 C 0.2998(11) 0.1366(10) 0.4439(6) 0.071(5) Uiso 1 d .
H76 H 0.2510(11) 0.1360(10) 0.4434(6) 0.085 Uiso 1 calc R
C77 C 0.3204(11) 0.1926(11) 0.4323(7) 0.075(6) Uiso 1 d .
H77 H 0.2852(11) 0.2315(11) 0.4249(7) 0.090 Uiso 1 calc R
C78 C 0.3925(9) 0.1953(10) 0.4307(6) 0.064(5) Uiso 1 d .
H78 H 0.4068(9) 0.2351(10) 0.4223(6) 0.077 Uiso 1 calc R
C79 C 0.5846(7) 0.0653(7) 0.4143(5) 0.037(3) Uiso 1 d .
C80 C 0.5962(9) 0.0707(9) 0.3729(6) 0.055(4) Uiso 1 d .
H80 H 0.5825(9) 0.1121(9) 0.3570(6) 0.066 Uiso 1 calc R
C81 C 0.6283(10) 0.0153(9) 0.3542(7) 0.065(5) Uiso 1 d .
H81 H 0.6339(10) 0.0196(9) 0.3255(7) 0.079 Uiso 1 calc R
C82 C 0.6518(9) -0.0447(9) 0.3756(6) 0.061(5) Uiso 1 d .
H82 H 0.6738(9) -0.0818(9) 0.3624(6) 0.074 Uiso 1 calc R
C83 C 0.6422(10) -0.0496(10) 0.4181(6) 0.064(5) Uiso 1 d .
H83 H 0.6583(10) -0.0905(10) 0.4341(6) 0.077 Uiso 1 calc R
C84 C 0.6098(9) 0.0043(9) 0.4362(6) 0.058(4) Uiso 1 d .
H84 H 0.6041(9) 0.0002(9) 0.4648(6) 0.069 Uiso 1 calc R
C85 C 0.5643(8) 0.1195(7) 0.4872(5) 0.042(4) Uiso 1 d .
C86 C 0.6349(9) 0.1178(9) 0.4914(6) 0.057(4) Uiso 1 d .
H86 H 0.6686(9) 0.1259(9) 0.4684(6) 0.068 Uiso 1 calc R
C87 C 0.6555(11) 0.1042(10) 0.5299(6) 0.070(5) Uiso 1 d .
H87 H 0.7048(11) 0.0996(10) 0.5328(6) 0.084 Uiso 1 calc R
C88 C 0.6073(10) 0.0972(9) 0.5634(6) 0.067(5) Uiso 1 d .
H88 H 0.6222(10) 0.0911(9) 0.5895(6) 0.080 Uiso 1 calc R
C89 C 0.5390(10) 0.0989(9) 0.5600(6) 0.065(5) Uiso 1 d .
H89 H 0.5055(10) 0.0940(9) 0.5837(6) 0.078 Uiso 1 calc R
C90 C 0.5157(9) 0.1079(9) 0.5216(6) 0.057(4) Uiso 1 d .
H90 H 0.4680(9) 0.1061(9) 0.5193(6) 0.069 Uiso 1 calc R
C91 C 1.0750(7) 0.3016(7) 0.2295(5) 0.038(3) Uiso 1 d .
C92 C 1.1380(11) 0.3250(10) 0.2181(7) 0.072(5) Uiso 1 d .
H92 H 1.1837(11) 0.2951(10) 0.2209(7) 0.087 Uiso 1 calc R
C93 C 1.1368(10) 0.3878(10) 0.2033(6) 0.067(5) Uiso 1 d .
H93 H 1.1804(10) 0.4019(10) 0.1984(6) 0.080 Uiso 1 calc R
C94 C 1.0735(10) 0.4308(10) 0.1953(6) 0.069(5) Uiso 1 d .
H94 H 1.0726(10) 0.4750(10) 0.1847(6) 0.083 Uiso 1 calc R
C95 C 1.0115(10) 0.4101(9) 0.2026(6) 0.064(5) Uiso 1 d .
H95 H 0.9674(10) 0.4400(9) 0.1963(6) 0.077 Uiso 1 calc R
C96 C 1.0109(8) 0.3459(7) 0.2192(5) 0.043(4) Uiso 1 d .
H96 H 0.9670(8) 0.3323(7) 0.2236(5) 0.052 Uiso 1 calc R
C97 C 1.1512(7) 0.1711(7) 0.2240(5) 0.038(3) Uiso 1 d .
C98 C 1.1633(10) 0.1865(10) 0.1841(6) 0.068(5) Uiso 1 d .
H98 H 1.1336(10) 0.2245(10) 0.1709(6) 0.081 Uiso 1 calc R
C99 C 1.2207(11) 0.1461(11) 0.1611(7) 0.079(6) Uiso 1 d .
H99 H 1.2282(11) 0.1558(11) 0.1325(7) 0.095 Uiso 1 calc R
C100 C 1.2656(10) 0.0926(10) 0.1810(7) 0.067(5) Uiso 1 d .
H100 H 1.3059(10) 0.0666(10) 0.1663(7) 0.081 Uiso 1 calc R
C101 C 1.2516(14) 0.0782(14) 0.2204(9) 0.103(8) Uiso 1 d .
H101 H 1.2824(14) 0.0410(14) 0.2336(9) 0.124 Uiso 1 calc R
C102 C 1.1921(12) 0.1160(11) 0.2444(8) 0.083(6) Uiso 1 d .
H102 H 1.1817(12) 0.1038(11) 0.2727(8) 0.100 Uiso 1 calc R
C103 C 1.0987(7) 0.2155(7) 0.3026(5) 0.037(3) Uiso 1 d .
C104 C 1.1434(14) 0.2445(14) 0.3089(9) 0.106(8) Uiso 1 d .
H104 H 1.1655(14) 0.2707(14) 0.2875(9) 0.127 Uiso 1 calc R
C105 C 1.1608(17) 0.2364(16) 0.3516(11) 0.128(10) Uiso 1 d .
H105 H 1.1958(17) 0.2566(16) 0.3567(11) 0.153 Uiso 1 calc R
C106 C 1.1290(9) 0.2024(9) 0.3816(6) 0.059(4) Uiso 1 d .
H106 H 1.1417(9) 0.1971(9) 0.4081(6) 0.071 Uiso 1 calc R
C107 C 1.0779(16) 0.1750(16) 0.3745(10) 0.123(10) Uiso 1 d .
H107 H 1.0538(16) 0.1503(16) 0.3958(10) 0.147 Uiso 1 calc R
C108 C 1.0615(15) 0.1842(14) 0.3346(9) 0.110(9) Uiso 1 d .
H108 H 1.0231(15) 0.1680(14) 0.3297(9) 0.132 Uiso 1 calc R
C109 C 0.8887(7) 0.4707(7) 0.2886(5) 0.039(3) Uiso 1 d .
C110 C 0.9488(10) 0.4934(11) 0.2856(6) 0.071(5) Uiso 1 d .
H110 H 0.9490(10) 0.5363(11) 0.2725(6) 0.085 Uiso 1 calc R
C111 C 1.0123(14) 0.4528(13) 0.3023(8) 0.098(7) Uiso 1 d .
H111 H 1.0556(14) 0.4670(13) 0.2995(8) 0.118 Uiso 1 calc R
C112 C 1.0074(14) 0.3941(13) 0.3219(8) 0.101(8) Uiso 1 d .
H112 H 1.0478(14) 0.3679(13) 0.3346(8) 0.121 Uiso 1 calc R
C113 C 0.9475(11) 0.3684(11) 0.3251(7) 0.076(6) Uiso 1 d .
H113 H 0.9468(11) 0.3254(11) 0.3377(7) 0.091 Uiso 1 calc R
C114 C 0.8887(10) 0.4111(9) 0.3082(6) 0.063(5) Uiso 1 d .
H114 H 0.8454(10) 0.3968(9) 0.3109(6) 0.076 Uiso 1 calc R
C115 C 0.8331(7) 0.5861(7) 0.2339(4) 0.035(3) Uiso 1 d .
C116 C 0.8559(8) 0.5755(9) 0.1938(5) 0.054(4) Uiso 1 d .
H116 H 0.8560(8) 0.5350(9) 0.1864(5) 0.065 Uiso 1 calc R
C117 C 0.8786(10) 0.6228(10) 0.1642(7) 0.073(5) Uiso 1 d .
H117 H 0.8972(10) 0.6134(10) 0.1376(7) 0.087 Uiso 1 calc R
C118 C 0.8740(13) 0.6809(13) 0.1738(8) 0.096(7) Uiso 1 d .
H118 H 0.8873(13) 0.7136(13) 0.1534(8) 0.115 Uiso 1 calc R
C119 C 0.8491(13) 0.6961(14) 0.2149(8) 0.099(8) Uiso 1 d .
H119 H 0.8458(13) 0.7373(14) 0.2224(8) 0.119 Uiso 1 calc R
C120 C 0.8301(10) 0.6429(10) 0.2432(7) 0.072(5) Uiso 1 d .
H120 H 0.8141(10) 0.6498(10) 0.2705(7) 0.087 Uiso 1 calc R
C121 C 0.7588(8) 0.5566(8) 0.3124(5) 0.047(4) Uiso 1 d .
C122 C 0.7951(13) 0.5668(11) 0.3404(8) 0.087(7) Uiso 1 d .
H122 H 0.8466(13) 0.5564(11) 0.3366(8) 0.104 Uiso 1 calc R
C123 C 0.7532(16) 0.5949(15) 0.3779(10) 0.118(9) Uiso 1 d .
H123 H 0.7759(16) 0.6025(15) 0.3987(10) 0.141 Uiso 1 calc R
C124 C 0.6740(16) 0.6094(15) 0.3790(10) 0.118(9) Uiso 1 d .
H124 H 0.6450(16) 0.6257(15) 0.4023(10) 0.141 Uiso 1 calc R
C125 C 0.6407(14) 0.6017(12) 0.3511(8) 0.094(7) Uiso 1 d .
H125 H 0.5894(14) 0.6148(12) 0.3532(8) 0.113 Uiso 1 calc R
C126 C 0.6830(11) 0.5728(10) 0.3169(7) 0.077(6) Uiso 1 d .
H126 H 0.6590(11) 0.5645(10) 0.2969(7) 0.092 Uiso 1 calc R
C127 C 0.9604(9) -0.1360(8) 0.3070(5) 0.052(4) Uiso 1 d .
C128 C 1.0317(11) -0.1702(11) 0.2993(7) 0.079(6) Uiso 1 d .
H128 H 1.0541(11) -0.1702(11) 0.2721(7) 0.094 Uiso 1 calc R
C129 C 1.0725(17) -0.2054(15) 0.3309(10) 0.119(9) Uiso 1 d .
H129 H 1.1211(17) -0.2296(15) 0.3249(10) 0.142 Uiso 1 calc R
C130 C 1.0409(15) -0.2037(14) 0.3701(10) 0.114(9) Uiso 1 d .
H130 H 1.0672(15) -0.2267(14) 0.3917(10) 0.137 Uiso 1 calc R
C131 C 0.9661(15) -0.1661(14) 0.3783(9) 0.109(8) Uiso 1 d .
H131 H 0.9437(15) -0.1645(14) 0.4054(9) 0.131 Uiso 1 calc R
C132 C 0.9269(11) -0.1323(10) 0.3463(7) 0.073(5) Uiso 1 d .
H132 H 0.8785(11) -0.1074(10) 0.3516(7) 0.088 Uiso 1 calc R
C133 C 0.8291(9) -0.1182(9) 0.2771(6) 0.057(4) Uiso 1 d .
C134 C 0.8279(11) -0.1831(10) 0.2939(6) 0.070(5) Uiso 1 d .
H134 H 0.8714(11) -0.2126(10) 0.3015(6) 0.084 Uiso 1 calc R
C135 C 0.7629(12) -0.2060(13) 0.3000(8) 0.090(7) Uiso 1 d .
H135 H 0.7633(12) -0.2496(13) 0.3119(8) 0.108 Uiso 1 calc R
C136 C 0.7005(14) -0.1641(13) 0.2886(8) 0.095(7) Uiso 1 d .
H136 H 0.6574(14) -0.1788(13) 0.2920(8) 0.114 Uiso 1 calc R
C137 C 0.6999(11) -0.1007(10) 0.2721(6) 0.071(5) Uiso 1 d .
H137 H 0.6559(11) -0.0719(10) 0.2647(6) 0.086 Uiso 1 calc R
C138 C 0.7637(9) -0.0771(9) 0.2659(6) 0.061(5) Uiso 1 d .
H138 H 0.7620(9) -0.0333(9) 0.2541(6) 0.073 Uiso 1 calc R
C139 C 0.9577(8) -0.1160(8) 0.2209(5) 0.045(4) Uiso 1 d .
C140 C 0.9715(10) -0.1800(10) 0.2146(6) 0.067(5) Uiso 1 d .
H140 H 0.9530(10) -0.2103(10) 0.2349(6) 0.080 Uiso 1 calc R
C141 C 1.0113(12) -0.2010(12) 0.1797(8) 0.087(6) Uiso 1 d .
H141 H 1.0202(12) -0.2451(12) 0.1757(8) 0.104 Uiso 1 calc R
C142 C 1.0372(10) -0.1577(10) 0.1513(7) 0.071(5) Uiso 1 d .
H142 H 1.0648(10) -0.1720(10) 0.1272(7) 0.085 Uiso 1 calc R
C143 C 1.0258(11) -0.0968(11) 0.1559(7) 0.076(6) Uiso 1 d .
H143 H 1.0462(11) -0.0679(11) 0.1356(7) 0.091 Uiso 1 calc R
C144 C 0.9827(8) -0.0730(9) 0.1916(5) 0.053(4) Uiso 1 d .
H144 H 0.9720(8) -0.0282(9) 0.1945(5) 0.064 Uiso 1 calc R
C145 C 0.7439(7) 0.0004(7) 0.1309(5) 0.040(3) Uiso 1 d .
C146 C 0.7315(11) -0.0465(10) 0.1636(7) 0.072(5) Uiso 1 d .
H146 H 0.6894(11) -0.0369(10) 0.1828(7) 0.086 Uiso 1 calc R
C147 C 0.7816(12) -0.1092(12) 0.1686(8) 0.084(6) Uiso 1 d .
H147 H 0.7728(12) -0.1412(12) 0.1908(8) 0.101 Uiso 1 calc R
C148 C 0.8409(12) -0.1222(12) 0.1416(7) 0.084(6) Uiso 1 d .
H148 H 0.8732(12) -0.1642(12) 0.1444(7) 0.101 Uiso 1 calc R
C149 C 0.8555(13) -0.0780(12) 0.1111(8) 0.086(6) Uiso 1 d .
H149 H 0.8984(13) -0.0888(12) 0.0926(8) 0.103 Uiso 1 calc R
C150 C 0.8076(11) -0.0133(11) 0.1052(7) 0.078(6) Uiso 1 d .
H150 H 0.8200(11) 0.0189(11) 0.0840(7) 0.093 Uiso 1 calc R
C151 C 0.6637(7) 0.0957(7) 0.0759(5) 0.037(3) Uiso 1 d .
C152 C 0.6576(10) 0.1539(10) 0.0556(6) 0.066(5) Uiso 1 d .
H152 H 0.6655(10) 0.1871(10) 0.0680(6) 0.079 Uiso 1 calc R
C153 C 0.6394(12) 0.1693(12) 0.0154(8) 0.087(7) Uiso 1 d .
H153 H 0.6362(12) 0.2121(12) 0.0013(8) 0.105 Uiso 1 calc R
C154 C 0.6269(13) 0.1239(13) -0.0021(8) 0.096(7) Uiso 1 d .
H154 H 0.6120(13) 0.1352(13) -0.0283(8) 0.115 Uiso 1 calc R
C155 C 0.6348(11) 0.0620(12) 0.0163(7) 0.083(6) Uiso 1 d .
H155 H 0.6289(11) 0.0288(12) 0.0031(7) 0.099 Uiso 1 calc R
C156 C 0.6533(9) 0.0479(9) 0.0589(6) 0.056(4) Uiso 1 d .
H156 H 0.6576(9) 0.0054(9) 0.0736(6) 0.067 Uiso 1 calc R
C157 C 0.6076(8) 0.0788(7) 0.1605(5) 0.042(4) Uiso 1 d .
C158 C 0.5436(10) 0.0748(10) 0.1499(7) 0.073(5) Uiso 1 d .
H158 H 0.5410(10) 0.0720(10) 0.1226(7) 0.087 Uiso 1 calc R
C159 C 0.4810(13) 0.0750(11) 0.1793(8) 0.087(7) Uiso 1 d .
H159 H 0.4355(13) 0.0758(11) 0.1719(8) 0.105 Uiso 1 calc R
C160 C 0.4897(14) 0.0739(12) 0.2178(8) 0.098(7) Uiso 1 d .
H160 H 0.4500(14) 0.0690(12) 0.2379(8) 0.117 Uiso 1 calc R
C161 C 0.5494(10) 0.0792(9) 0.2301(6) 0.065(5) Uiso 1 d .
H161 H 0.5517(10) 0.0788(9) 0.2579(6) 0.078 Uiso 1 calc R
C162 C 0.6074(9) 0.0853(9) 0.2015(6) 0.057(4) Uiso 1 d .
H162 H 0.6484(9) 0.0940(9) 0.2093(6) 0.068 Uiso 1 calc R
C163 C 0.9298(8) -0.0408(8) 0.4369(5) 0.048(4) Uiso 1 d .
C164 C 0.9773(10) -0.0869(9) 0.4608(6) 0.060(5) Uiso 1 d .
H164 H 1.0257(10) -0.0835(9) 0.4594(6) 0.072 Uiso 1 calc R
C165 C 0.9547(11) -0.1366(10) 0.4861(7) 0.073(5) Uiso 1 d .
H165 H 0.9876(11) -0.1683(10) 0.5017(7) 0.087 Uiso 1 calc R
C166 C 0.8834(11) -0.1405(11) 0.4888(7) 0.078(6) Uiso 1 d .
H166 H 0.8682(11) -0.1756(11) 0.5061(7) 0.094 Uiso 1 calc R
C167 C 0.8335(12) -0.0937(11) 0.4667(7) 0.081(6) Uiso 1 d .
H167 H 0.7843(12) -0.0956(11) 0.4695(7) 0.097 Uiso 1 calc R
C168 C 0.8589(10) -0.0432(9) 0.4397(6) 0.064(5) Uiso 1 d .
H168 H 0.8267(10) -0.0112(9) 0.4238(6) 0.077 Uiso 1 calc R
C169 C 1.0554(9) 0.0149(8) 0.4039(5) 0.052(4) Uiso 1 d .
C170 C 1.0791(9) 0.0237(9) 0.4358(6) 0.059(5) Uiso 1 d .
H170 H 1.0462(9) 0.0359(9) 0.4589(6) 0.071 Uiso 1 calc R
C171 C 1.1529(10) 0.0150(10) 0.4355(6) 0.067(5) Uiso 1 d .
H171 H 1.1700(10) 0.0223(10) 0.4584(6) 0.081 Uiso 1 calc R
C172 C 1.2018(12) -0.0037(11) 0.4029(7) 0.083(6) Uiso 1 d .
H172 H 1.2522(12) -0.0102(11) 0.4037(7) 0.100 Uiso 1 calc R
C173 C 1.1783(13) -0.0130(12) 0.3698(8) 0.095(7) Uiso 1 d .
H173 H 1.2116(13) -0.0236(12) 0.3465(8) 0.114 Uiso 1 calc R
C174 C 1.1033(10) -0.0068(10) 0.3703(7) 0.070(5) Uiso 1 d .
H174 H 1.0858(10) -0.0170(10) 0.3483(7) 0.084 Uiso 1 calc R
C175 C 0.9135(7) 0.0969(7) 0.4245(5) 0.039(3) Uiso 1 d .
C176 C 0.8997(9) 0.1571(9) 0.4000(6) 0.060(5) Uiso 1 d .
H176 H 0.9108(9) 0.1591(9) 0.3714(6) 0.072 Uiso 1 calc R
C177 C 0.8701(11) 0.2138(11) 0.4168(7) 0.075(6) Uiso 1 d .
H177 H 0.8636(11) 0.2545(11) 0.3997(7) 0.090 Uiso 1 calc R
C178 C 0.8495(11) 0.2123(11) 0.4585(7) 0.074(5) Uiso 1 d .
H178 H 0.8302(11) 0.2514(11) 0.4701(7) 0.088 Uiso 1 calc R
C179 C 0.8579(11) 0.1546(10) 0.4815(7) 0.075(6) Uiso 1 d .
H179 H 0.8411(11) 0.1519(10) 0.5096(7) 0.090 Uiso 1 calc R
C180 C 0.8912(9) 0.0978(10) 0.4644(6) 0.063(5) Uiso 1 d .
H180 H 0.8987(9) 0.0575(10) 0.4819(6) 0.075 Uiso 1 calc R
C181 C 0.4553(7) 0.6330(7) 0.1382(5) 0.040(3) Uiso 1 d .
C182 C 0.4256(11) 0.6487(11) 0.1020(7) 0.076(6) Uiso 1 d .
H182 H 0.3986(11) 0.6225(11) 0.0948(7) 0.092 Uiso 1 calc R
C183 C 0.4371(14) 0.7039(14) 0.0772(9) 0.107(8) Uiso 1 d .
H183 H 0.4201(14) 0.7132(14) 0.0516(9) 0.129 Uiso 1 calc R
C184 C 0.4676(11) 0.7419(12) 0.0854(7) 0.082(6) Uiso 1 d .
H184 H 0.4703(11) 0.7803(12) 0.0670(7) 0.099 Uiso 1 calc R
C185 C 0.4974(13) 0.7311(12) 0.1200(8) 0.093(7) Uiso 1 d .
H185 H 0.5200(13) 0.7616(12) 0.1262(8) 0.112 Uiso 1 calc R
C186 C 0.4941(11) 0.6721(10) 0.1473(7) 0.075(6) Uiso 1 d .
H186 H 0.5179(11) 0.6607(10) 0.1708(7) 0.090 Uiso 1 calc R
C187 C 0.3900(7) 0.5218(7) 0.1561(5) 0.041(3) Uiso 1 d .
C188 C 0.3160(9) 0.5529(9) 0.1562(6) 0.055(4) Uiso 1 d .
H188 H 0.2960(9) 0.5940(9) 0.1655(6) 0.067 Uiso 1 calc R
C189 C 0.2736(12) 0.5210(11) 0.1422(7) 0.076(6) Uiso 1 d .
H189 H 0.2241(12) 0.5424(11) 0.1403(7) 0.092 Uiso 1 calc R
C190 C 0.2977(13) 0.4647(12) 0.1319(8) 0.090(7) Uiso 1 d .
H190 H 0.2652(13) 0.4451(12) 0.1234(8) 0.108 Uiso 1 calc R
C191 C 0.3716(12) 0.4297(12) 0.1325(7) 0.085(6) Uiso 1 d .
H191 H 0.3894(12) 0.3874(12) 0.1248(7) 0.102 Uiso 1 calc R
C192 C 0.4163(9) 0.4618(8) 0.1451(5) 0.053(4) Uiso 1 d .
H192 H 0.4662(9) 0.4408(8) 0.1459(5) 0.064 Uiso 1 calc R
C193 C 0.3954(8) 0.5896(8) 0.2193(5) 0.051(4) Uiso 1 d .
C194 C 0.3847(10) 0.5436(10) 0.2526(6) 0.065(5) Uiso 1 d .
H194 H 0.4074(10) 0.4988(10) 0.2517(6) 0.077 Uiso 1 calc R
C195 C 0.3421(11) 0.5627(12) 0.2860(8) 0.084(6) Uiso 1 d .
H195 H 0.3347(11) 0.5311(12) 0.3087(8) 0.100 Uiso 1 calc R
C196 C 0.3097(13) 0.6259(13) 0.2879(9) 0.097(7) Uiso 1 d .
H196 H 0.2818(13) 0.6377(13) 0.3126(9) 0.117 Uiso 1 calc R
C197 C 0.3153(15) 0.6745(16) 0.2556(9) 0.114(9) Uiso 1 d .
H197 H 0.2890(15) 0.7184(16) 0.2569(9) 0.137 Uiso 1 calc R
C198 C 0.3610(12) 0.6562(12) 0.2209(8) 0.086(6) Uiso 1 d .
H198 H 0.3690(12) 0.6881(12) 0.1986(8) 0.103 Uiso 1 calc R
C199 C 0.6739(8) 0.6227(8) 0.0353(5) 0.048(4) Uiso 1 d .
C200 C 0.6219(12) 0.6754(12) 0.0219(7) 0.084(6) Uiso 1 d .
H200 H 0.6075(12) 0.7123(12) 0.0359(7) 0.100 Uiso 1 calc R
C201 C 0.5887(13) 0.6760(13) -0.0130(8) 0.095(7) Uiso 1 d .
H201 H 0.5491(13) 0.7109(13) -0.0205(8) 0.115 Uiso 1 calc R
C202 C 0.6120(12) 0.6306(12) -0.0333(8) 0.086(6) Uiso 1 d .
H202 H 0.5915(12) 0.6336(12) -0.0573(8) 0.104 Uiso 1 calc R
C203 C 0.6635(14) 0.5782(13) -0.0236(9) 0.100(8) Uiso 1 d .
H203 H 0.6798(14) 0.5448(13) -0.0404(9) 0.120 Uiso 1 calc R
C204 C 0.6938(12) 0.5730(12) 0.0123(7) 0.085(6) Uiso 1 d .
H204 H 0.7286(12) 0.5344(12) 0.0207(7) 0.101 Uiso 1 calc R
C205 C 0.8061(8) 0.5744(8) 0.0715(5) 0.044(4) Uiso 1 d .
C206 C 0.8469(10) 0.5893(10) 0.0364(6) 0.064(5) Uiso 1 d .
H206 H 0.8250(10) 0.6221(10) 0.0164(6) 0.077 Uiso 1 calc R
C207 C 0.9177(12) 0.5592(11) 0.0287(7) 0.082(6) Uiso 1 d .
H207 H 0.9463(12) 0.5715(11) 0.0044(7) 0.099 Uiso 1 calc R
C208 C 0.9484(11) 0.5072(10) 0.0593(7) 0.071(5) Uiso 1 d .
H208 H 0.9976(11) 0.4837(10) 0.0546(7) 0.085 Uiso 1 calc R
C209 C 0.9066(9) 0.4920(9) 0.0949(6) 0.055(4) Uiso 1 d .
H209 H 0.9268(9) 0.4584(9) 0.1151(6) 0.066 Uiso 1 calc R
C210 C 0.8364(8) 0.5250(8) 0.1011(5) 0.050(4) Uiso 1 d .
H210 H 0.8073(8) 0.5147(8) 0.1257(5) 0.061 Uiso 1 calc R
C211 C 0.7117(8) 0.6955(8) 0.0885(5) 0.046(4) Uiso 1 d .
C212 C 0.7001(11) 0.7124(11) 0.1256(7) 0.082(6) Uiso 1 d .
H212 H 0.6899(11) 0.6824(11) 0.1487(7) 0.098 Uiso 1 calc R
C213 C 0.7035(15) 0.7775(15) 0.1297(10) 0.115(9) Uiso 1 d .
H213 H 0.6951(15) 0.7902(15) 0.1558(10) 0.138 Uiso 1 calc R
C214 C 0.7183(12) 0.8199(12) 0.0975(8) 0.087(6) Uiso 1 d .
H214 H 0.7195(12) 0.8623(12) 0.1011(8) 0.104 Uiso 1 calc R
C215 C 0.7314(14) 0.8033(14) 0.0602(9) 0.105(8) Uiso 1 d .
H215 H 0.7424(14) 0.8339(14) 0.0375(9) 0.126 Uiso 1 calc R
C216 C 0.7290(14) 0.7407(14) 0.0544(9) 0.105(8) Uiso 1 d .
H216 H 0.7388(14) 0.7287(14) 0.0280(9) 0.126 Uiso 1 calc R
O1 O 0.3926(19) 0.1161(16) 0.0775(11) 0.238(12) Uiso 1 d .
C217 C 0.4485(35) 0.1410(31) 0.0433(22) 0.245(25) Uiso 1 d .
C218 C 0.4311(31) 0.1239(28) 0.0033(18) 0.211(21) Uiso 1 d .
C219 C 0.3742(34) 0.0923(29) 0.0157(21) 0.231(24) Uiso 1 d .
C220 C 0.3430(29) 0.0984(27) 0.0589(19) 0.209(20) Uiso 1 d .
O2 O 0.8223(17) 0.0752(16) 0.7365(10) 0.219(11) Uiso 1 d .
C221 C 0.7659(23) 0.1457(22) 0.7466(15) 0.172(15) Uiso 1 d .
C222 C 0.7640(27) 0.1508(27) 0.7862(18) 0.198(19) Uiso 1 d .
C223 C 0.7950(29) 0.0883(28) 0.8041(17) 0.201(19) Uiso 1 d .
C224 C 0.8485(24) 0.0528(22) 0.7787(15) 0.174(15) Uiso 1 d .
O3 O 0.8805(14) 0.3683(13) 0.8021(9) 0.189(9) Uiso 1 d .
C225 C 0.8364(26) 0.3443(24) 0.7800(16) 0.191(17) Uiso 1 d .
C226 C 0.8797(27) 0.3406(25) 0.7376(16) 0.195(18) Uiso 1 d .
C227 C 0.9409(32) 0.3839(30) 0.7351(19) 0.233(24) Uiso 1 d .
C228 C 0.9227(24) 0.4084(23) 0.7728(15) 0.173(15) Uiso 1 d .
O4 O 0.3087(22) 0.3830(20) 0.4198(13) 0.264(15) Uiso 1 d .
C229 C 0.3350(24) 0.4399(26) 0.3968(15) 0.182(17) Uiso 1 d .
C230 C 0.2914(37) 0.5064(34) 0.4046(22) 0.259(28) Uiso 1 d .
C231 C 0.2382(33) 0.4861(32) 0.4365(20) 0.230(23) Uiso 1 d .
C232 C 0.2438(36) 0.4160(34) 0.4420(19) 0.247(25) Uiso 1 d .

loop_
_atom_type_symbol
_atom_type_description
_atom_type_scat_dispersion_real
_atom_type_scat_dispersion_imag
_atom_type_scat_source
C C 0.0033 0.0016 'International Tables Vol C Tables 4.2.6.8 and 6.1.1.4'
H H 0.0000 0.0000 'International Tables Vol C Tables 4.2.6.8 and 6.1.1.4'
O O 0.0106 0.0060 'International Tables Vol C Tables 4.2.6.8 and 6.1.1.4'
P P 0.1023 0.0942 'International Tables Vol C Tables 4.2.6.8 and 6.1.1.4'
Cu Cu 0.3201 1.2651 'International Tables Vol C Tables 4.2.6.8 and 6.1.1.4'
Se Se -0.0929 2.2259 'International Tables Vol C Tables 4.2.6.8 and 6.1.1.4'

loop_
_geom_angle_atom_site_label_1
_geom_angle_atom_site_label_2
_geom_angle_atom_site_label_3
_geom_angle
Cu10 Se1 Cu21 68.21(7)
Cu10 Se1 Cu22 70.03(7)
Cu21 Se1 Cu22 87.95(7)
Cu10 Se1 Cu2 63.51(6)
Cu21 Se1 Cu2 110.00(8)
Cu22 Se1 Cu2 117.16(8)
Cu10 Se1 Cu12 111.27(7)
Cu21 Se1 Cu12 63.74(7)
Cu22 Se1 Cu12 62.35(7)
Cu2 Se1 Cu12 173.53(7)
Cu10 Se1 Cu27 62.05(6)
Cu21 Se1 Cu27 128.23(7)
Cu22 Se1 Cu27 62.89(6)
Cu2 Se1 Cu27 59.00(7)
Cu12 Se1 Cu27 122.92(8)
Cu10 Se2 Cu28 67.91(6)
Cu10 Se2 Cu31 70.25(7)
Cu28 Se2 Cu31 88.04(7)
Cu10 Se2 Cu1 63.28(6)
Cu28 Se2 Cu1 110.01(8)
Cu31 Se2 Cu1 116.74(8)
Cu10 Se2 Cu8 111.30(7)
Cu28 Se2 Cu8 64.63(6)
Cu31 Se2 Cu8 61.61(7)
Cu1 Se2 Cu8 174.03(7)
Cu10 Se2 Cu16 62.26(6)
Cu28 Se2 Cu16 128.13(8)
Cu31 Se2 Cu16 62.86(7)
Cu1 Se2 Cu16 58.58(6)
Cu8 Se2 Cu16 122.01(7)
Cu23 Se3 Cu15 81.98(8)
Cu23 Se3 Cu32 102.51(9)
Cu15 Se3 Cu32 112.70(8)
Cu23 Se3 Cu24 65.65(7)
Cu15 Se3 Cu24 63.04(7)
Cu32 Se3 Cu24 59.32(7)
Cu23 Se3 Cu18 127.44(9)
Cu15 Se3 Cu18 61.80(7)
Cu32 Se3 Cu18 64.03(7)
Cu24 Se3 Cu18 64.35(7)
Cu9 Se4 Cu17 66.45(7)
Cu9 Se4 Cu12 116.22(8)
Cu17 Se4 Cu12 115.92(8)
Cu9 Se4 Cu19 114.32(8)
Cu17 Se4 Cu19 60.87(7)
Cu12 Se4 Cu19 62.25(6)
Cu9 Se4 Cu21 61.00(7)
Cu17 Se4 Cu21 66.44(6)
Cu12 Se4 Cu21 63.82(7)
Cu19 Se4 Cu21 63.75(7)
Cu15 Se5 Cu11 76.75(7)
Cu15 Se5 Cu22 65.38(7)
Cu11 Se5 Cu22 85.61(7)
Cu15 Se5 Cu19 120.19(8)
Cu11 Se5 Cu19 61.63(7)
Cu22 Se5 Cu19 70.22(7)
Cu15 Se5 Cu12 121.69(7)
Cu11 Se5 Cu12 118.85(8)
Cu22 Se5 Cu12 61.05(7)
Cu19 Se5 Cu12 59.35(6)
Cu15 Se5 Cu18 56.50(6)
Cu11 Se5 Cu18 55.70(6)
Cu22 Se5 Cu18 114.68(8)
Cu19 Se5 Cu18 115.97(7)
Cu12 Se5 Cu18 174.11(7)
Cu1 Se6 Cu19 78.10(7)
Cu1 Se6 Cu16 65.03(7)
Cu19 Se6 Cu16 84.34(7)
Cu1 Se6 Cu11 121.21(7)
Cu19 Se6 Cu11 61.06(7)
Cu16 Se6 Cu11 70.26(7)
Cu1 Se6 Cu25 121.44(8)
Cu19 Se6 Cu25 119.29(8)
Cu16 Se6 Cu25 62.42(6)
Cu11 Se6 Cu25 60.35(7)
Cu1 Se6 Cu17 58.28(7)
Cu19 Se6 Cu17 56.63(6)
Cu16 Se6 Cu17 115.24(7)
Cu11 Se6 Cu17 115.91(8)
Cu25 Se6 Cu17 175.87(7)
Cu2 Se7 Cu3 78.28(7)
Cu2 Se7 Cu27 65.30(7)
Cu3 Se7 Cu27 84.52(7)
Cu2 Se7 Cu4 121.37(7)
Cu3 Se7 Cu4 61.22(7)
Cu27 Se7 Cu4 70.05(7)
Cu2 Se7 Cu20 121.69(8)
Cu3 Se7 Cu20 119.23(8)
Cu27 Se7 Cu20 62.39(7)
Cu4 Se7 Cu20 60.03(7)
Cu2 Se7 Cu5 57.85(7)
Cu3 Se7 Cu5 56.11(6)
Cu27 Se7 Cu5 114.76(7)
Cu4 Se7 Cu5 115.73(8)
Cu20 Se7 Cu5 175.25(7)
Cu6 Se8 Cu4 78.72(8)
Cu6 Se8 Cu31 65.54(7)
Cu4 Se8 Cu31 86.08(8)
Cu6 Se8 Cu3 122.06(9)
Cu4 Se8 Cu3 61.62(7)
Cu31 Se8 Cu3 70.99(7)
Cu6 Se8 Cu8 121.25(8)
Cu4 Se8 Cu8 119.49(8)
Cu31 Se8 Cu8 61.39(7)
Cu3 Se8 Cu8 60.01(6)
Cu6 Se8 Cu14 57.60(6)
Cu4 Se8 Cu14 56.70(6)
Cu31 Se8 Cu14 115.63(8)
Cu3 Se8 Cu14 116.75(7)
Cu8 Se8 Cu14 175.88(8)
Cu29 Se9 Cu13 68.02(7)
Cu29 Se9 Cu27 86.60(8)
Cu13 Se9 Cu27 69.85(7)
Cu29 Se9 Cu15 109.29(8)
Cu13 Se9 Cu15 62.78(6)
Cu27 Se9 Cu15 117.55(7)
Cu29 Se9 Cu22 128.51(8)
Cu13 Se9 Cu22 62.68(6)
Cu27 Se9 Cu22 63.73(7)
Cu15 Se9 Cu22 59.53(6)
Cu29 Se9 Cu20 63.82(7)
Cu13 Se9 Cu20 111.16(7)
Cu27 Se9 Cu20 61.32(6)
Cu15 Se9 Cu20 172.77(8)
Cu22 Se9 Cu20 122.30(8)
Cu7 Se10 Cu1 83.47(8)
Cu7 Se10 Cu9 104.44(8)
Cu1 Se10 Cu9 112.98(8)
Cu7 Se10 Cu21 65.95(7)
Cu1 Se10 Cu21 63.94(7)
Cu9 Se10 Cu21 60.48(7)
Cu7 Se10 Cu17 127.14(9)
Cu1 Se10 Cu17 60.86(7)
Cu9 Se10 Cu17 62.83(7)
Cu21 Se10 Cu17 63.72(6)
Cu26 Se11 Cu5 65.88(7)
Cu26 Se11 Cu8 117.38(8)
Cu5 Se11 Cu8 116.34(8)
Cu26 Se11 Cu3 114.05(9)
Cu5 Se11 Cu3 60.89(7)
Cu8 Se11 Cu3 62.29(7)
Cu26 Se11 Cu28 60.82(7)
Cu5 Se11 Cu28 65.71(6)
Cu8 Se11 Cu28 65.18(7)
Cu3 Se11 Cu28 63.57(7)
Cu30 Se12 Cu4 113.76(8)
Cu30 Se12 Cu14 66.25(7)
Cu4 Se12 Cu14 61.70(7)
Cu30 Se12 Cu20 115.89(9)
Cu4 Se12 Cu20 62.24(7)
Cu14 Se12 Cu20 117.18(7)
Cu30 Se12 Cu29 60.25(7)
Cu4 Se12 Cu29 62.81(7)
Cu14 Se12 Cu29 65.93(6)
Cu20 Se12 Cu29 65.03(7)
Cu7 Se13 Cu2 81.53(8)
Cu7 Se13 Cu26 102.86(8)
Cu2 Se13 Cu26 112.78(8)
Cu7 Se13 Cu28 65.31(7)
Cu2 Se13 Cu28 63.18(7)
Cu26 Se13 Cu28 59.46(7)
Cu7 Se13 Cu5 125.99(9)
Cu2 Se13 Cu5 61.81(7)
Cu26 Se13 Cu5 63.04(7)
Cu28 Se13 Cu5 63.18(6)
Cu24 Se14 Cu13 67.75(7)
Cu24 Se14 Cu16 86.26(8)
Cu13 Se14 Cu16 68.99(7)
Cu24 Se14 Cu6 108.67(8)
Cu13 Se14 Cu6 63.01(6)
Cu16 Se14 Cu6 117.53(7)
Cu24 Se14 Cu31 127.77(8)
Cu13 Se14 Cu31 62.08(6)
Cu16 Se14 Cu31 63.50(7)
Cu6 Se14 Cu31 59.86(6)
Cu24 Se14 Cu25 63.48(7)
Cu13 Se14 Cu25 110.23(7)
Cu16 Se14 Cu25 61.29(6)
Cu6 Se14 Cu25 171.80(8)
Cu31 Se14 Cu25 122.26(7)
Cu23 Se15 Cu6 79.82(8)
Cu23 Se15 Cu30 101.76(9)
Cu6 Se15 Cu30 113.03(9)
Cu23 Se15 Cu14 125.74(9)
Cu6 Se15 Cu14 62.35(7)
Cu30 Se15 Cu14 64.45(7)
Cu23 Se15 Cu29 64.79(7)
Cu6 Se15 Cu29 62.73(7)
Cu30 Se15 Cu29 58.93(7)
Cu14 Se15 Cu29 63.75(7)
Cu32 Se16 Cu18 66.22(7)
Cu32 Se16 Cu11 113.56(7)
Cu18 Se16 Cu11 61.72(7)
Cu32 Se16 Cu25 115.28(9)
Cu18 Se16 Cu25 117.42(7)
Cu11 Se16 Cu25 62.63(7)
Cu32 Se16 Cu24 60.07(7)
Cu18 Se16 Cu24 66.60(6)
Cu11 Se16 Cu24 63.12(7)
Cu25 Se16 Cu24 64.45(7)
Se6 Cu1 Se10 133.12(9)
Se6 Cu1 Se2 114.23(8)
Se10 Cu1 Se2 111.77(8)
Se6 Cu1 Cu17 69.43(7)
Se10 Cu1 Cu17 64.77(7)
Se2 Cu1 Cu17 176.23(8)
Se6 Cu1 Cu16 58.25(7)
Se10 Cu1 Cu16 160.58(8)
Se2 Cu1 Cu16 63.71(7)
Cu17 Cu1 Cu16 118.98(9)
Se6 Cu1 Cu10 113.34(8)
Se10 Cu1 Cu10 99.99(8)
Se2 Cu1 Cu10 54.79(6)
Cu17 Cu1 Cu10 123.47(9)
Cu16 Cu1 Cu10 61.48(7)
Se6 Cu1 Cu21 106.97(8)
Se10 Cu1 Cu21 60.88(7)
Se2 Cu1 Cu21 113.25(7)
Cu17 Cu1 Cu21 64.03(6)
Cu16 Cu1 Cu21 102.42(8)
Cu10 Cu1 Cu21 61.59(6)
Se6 Cu1 Cu19 51.42(6)
Se10 Cu1 Cu19 103.80(8)
Se2 Cu1 Cu19 128.60(8)
Cu17 Cu1 Cu19 52.60(6)
Cu16 Cu1 Cu19 70.32(7)
Cu10 Cu1 Cu19 84.02(7)
Cu21 Cu1 Cu19 55.75(6)
Se13 Cu2 Se7 132.18(9)
Se13 Cu2 Se1 112.90(8)
Se7 Cu2 Se1 113.94(9)
Se13 Cu2 Cu5 63.35(7)
Se7 Cu2 Cu5 70.18(8)
Se1 Cu2 Cu5 175.57(9)
Se13 Cu2 Cu10 101.51(8)
Se7 Cu2 Cu10 112.77(8)
Se1 Cu2 Cu10 54.73(6)
Cu5 Cu2 Cu10 122.73(9)
Se13 Cu2 Cu27 161.45(8)
Se7 Cu2 Cu27 58.12(6)
Se1 Cu2 Cu27 63.54(7)
Cu5 Cu2 Cu27 119.14(9)
Cu10 Cu2 Cu27 60.99(7)
Se13 Cu2 Cu28 62.11(7)
Se7 Cu2 Cu28 106.41(8)
Se1 Cu2 Cu28 113.14(7)
Cu5 Cu2 Cu28 63.33(7)
Cu10 Cu2 Cu28 61.38(6)
Cu27 Cu2 Cu28 101.56(8)
Se13 Cu2 Cu3 103.52(8)
Se7 Cu2 Cu3 51.33(6)
Se1 Cu2 Cu3 128.46(8)
Cu5 Cu2 Cu3 52.41(7)
Cu10 Cu2 Cu3 83.85(7)
Cu27 Cu2 Cu3 70.25(7)
Cu28 Cu2 Cu3 55.23(6)
Se13 Cu2 Cu7 48.05(6)
Se7 Cu2 Cu7 160.62(8)
Se1 Cu2 Cu7 73.96(7)
Cu5 Cu2 Cu7 101.62(8)
Cu10 Cu2 Cu7 55.95(6)
Cu27 Cu2 Cu7 116.31(7)
Cu28 Cu2 Cu7 54.95(6)
Cu3 Cu2 Cu7 109.56(7)
Se7 Cu3 Se11 129.65(9)
Se7 Cu3 Se8 118.39(9)
Se11 Cu3 Se8 110.34(8)
Se7 Cu3 Cu4 60.94(7)
Se11 Cu3 Cu4 159.18(10)
Se8 Cu3 Cu4 57.71(7)
Se7 Cu3 Cu5 70.69(7)
Se11 Cu3 Cu5 59.30(7)
Se8 Cu3 Cu5 167.58(10)
Cu4 Cu3 Cu5 129.49(9)
Se7 Cu3 Cu8 159.89(9)
Se11 Cu3 Cu8 58.71(7)
Se8 Cu3 Cu8 62.98(7)
Cu4 Cu3 Cu8 118.59(9)
Cu5 Cu3 Cu8 111.79(9)
Se7 Cu3 Cu28 104.30(8)
Se11 Cu3 Cu28 59.13(7)
Se8 Cu3 Cu28 118.70(7)
Cu4 Cu3 Cu28 140.49(9)
Cu5 Cu3 Cu28 63.54(7)
Cu8 Cu3 Cu28 62.39(7)
Se7 Cu3 Cu31 106.39(8)
Se11 Cu3 Cu31 112.19(7)
Se8 Cu3 Cu31 53.59(6)
Cu4 Cu3 Cu31 75.74(7)
Cu5 Cu3 Cu31 134.61(9)
Cu8 Cu3 Cu31 56.89(6)
Cu28 Cu3 Cu31 74.26(7)
Se7 Cu3 Cu2 50.39(6)
Se11 Cu3 Cu2 99.38(8)
Se8 Cu3 Cu2 137.87(8)
Cu4 Cu3 Cu2 100.11(8)
Cu5 Cu3 Cu2 54.16(6)
Cu8 Cu3 Cu2 113.65(8)
Cu28 Cu3 Cu2 54.05(6)
Cu31 Cu3 Cu2 88.13(7)
Se8 Cu4 Se12 129.78(9)
Se8 Cu4 Se7 118.24(9)
Se12 Cu4 Se7 110.30(8)
Se8 Cu4 Cu3 60.67(7)
Se12 Cu4 Cu3 159.08(9)
Se7 Cu4 Cu3 57.84(7)
Se8 Cu4 Cu14 70.81(7)
Se12 Cu4 Cu14 59.37(7)
Se7 Cu4 Cu14 167.77(8)
Cu3 Cu4 Cu14 129.42(9)
Se8 Cu4 Cu20 160.38(9)
Se12 Cu4 Cu20 59.16(7)
Se7 Cu4 Cu20 62.18(7)
Cu3 Cu4 Cu20 118.04(9)
Cu14 Cu4 Cu20 112.42(9)
Se8 Cu4 Cu29 104.49(8)
Se12 Cu4 Cu29 59.93(7)
Se7 Cu4 Cu29 118.04(9)
Cu3 Cu4 Cu29 139.77(9)
Cu14 Cu4 Cu29 64.08(8)
Cu20 Cu4 Cu29 62.97(7)
Se8 Cu4 Cu27 105.35(8)
Se12 Cu4 Cu27 113.23(8)
Se7 Cu4 Cu27 53.83(6)
Cu3 Cu4 Cu27 75.09(7)
Cu14 Cu4 Cu27 134.32(9)
Cu20 Cu4 Cu27 57.84(7)
Cu29 Cu4 Cu27 73.78(7)
Se8 Cu4 Cu6 50.38(6)
Se12 Cu4 Cu6 99.53(8)
Se7 Cu4 Cu6 137.96(8)
Cu3 Cu4 Cu6 99.97(8)
Cu14 Cu4 Cu6 53.85(6)
Cu20 Cu4 Cu6 114.61(8)
Cu29 Cu4 Cu6 54.18(6)
Cu27 Cu4 Cu6 87.73(7)
P11 Cu5 Se11 118.01(14)
P11 Cu5 Cu3 132.71(14)
Se11 Cu5 Cu3 59.81(7)
P11 Cu5 Cu2 127.97(14)
Se11 Cu5 Cu2 113.94(7)
Cu3 Cu5 Cu2 73.44(8)
P11 Cu5 Se13 112.50(14)
Se11 Cu5 Se13 104.03(8)
Cu3 Cu5 Se13 113.41(8)
Cu2 Cu5 Se13 54.84(7)
P11 Cu5 Cu26 109.12(14)
Se11 Cu5 Cu26 56.02(7)
Cu3 Cu5 Cu26 105.31(8)
Cu2 Cu5 Cu26 101.37(8)
Se13 Cu5 Cu26 56.02(7)
P11 Cu5 Cu28 164.41(15)
Se11 Cu5 Cu28 58.25(6)
Cu3 Cu5 Cu28 60.61(7)
Cu2 Cu5 Cu28 58.99(6)
Se13 Cu5 Cu28 57.96(6)
Cu26 Cu5 Cu28 55.61(6)
P11 Cu5 Se7 103.13(13)
Se11 Cu5 Se7 112.77(8)
Cu3 Cu5 Se7 53.20(6)
Cu2 Cu5 Se7 51.97(6)
Se13 Cu5 Se7 106.02(8)
Cu26 Cu5 Se7 147.22(7)
Cu28 Cu5 Se7 91.82(7)
Se15 Cu6 Se8 131.81(9)
Se15 Cu6 Se14 114.73(9)
Se8 Cu6 Se14 112.48(8)
Se15 Cu6 Cu14 62.33(7)
Se8 Cu6 Cu14 70.56(7)
Se14 Cu6 Cu14 176.94(10)
Se15 Cu6 Cu13 102.47(8)
Se8 Cu6 Cu13 111.78(9)
Se14 Cu6 Cu13 55.35(6)
Cu14 Cu6 Cu13 123.68(8)
Se15 Cu6 Cu29 62.83(7)
Se8 Cu6 Cu29 105.22(8)
Se14 Cu6 Cu29 114.45(8)
Cu14 Cu6 Cu29 63.78(7)
Cu13 Cu6 Cu29 61.61(6)
Se15 Cu6 Cu31 161.96(9)
Se8 Cu6 Cu31 57.91(7)
Se14 Cu6 Cu31 62.24(7)
Cu14 Cu6 Cu31 120.23(9)
Cu13 Cu6 Cu31 60.54(7)
Cu29 Cu6 Cu31 101.27(8)
Se15 Cu6 Cu23 48.82(6)
Se8 Cu6 Cu23 159.97(8)
Se14 Cu6 Cu23 75.28(7)
Cu14 Cu6 Cu23 101.74(8)
Cu13 Cu6 Cu23 56.20(7)
Cu29 Cu6 Cu23 55.62(6)
Cu31 Cu6 Cu23 116.06(8)
Se15 Cu6 Cu4 102.90(7)
Se8 Cu6 Cu4 50.90(6)
Se14 Cu6 Cu4 128.49(8)
Cu14 Cu6 Cu4 52.95(6)
Cu13 Cu6 Cu4 83.97(7)
Cu29 Cu6 Cu4 54.40(6)
Cu31 Cu6 Cu4 70.99(7)
Cu23 Cu6 Cu4 109.46(8)
Se13 Cu7 Se10 159.26(11)
Se13 Cu7 Cu28 62.48(7)
Se10 Cu7 Cu28 129.43(9)
Se13 Cu7 Cu21 131.99(9)
Se10 Cu7 Cu21 61.20(7)
Cu28 Cu7 Cu21 119.79(9)
Se13 Cu7 Cu10 101.29(8)
Se10 Cu7 Cu10 99.42(8)
Cu28 Cu7 Cu10 59.81(6)
Cu21 Cu7 Cu10 59.99(7)
Se13 Cu7 Cu2 50.43(6)
Se10 Cu7 Cu2 149.31(9)
Cu28 Cu7 Cu2 53.79(6)
Cu21 Cu7 Cu2 90.12(8)
Cu10 Cu7 Cu2 53.36(6)
P7 Cu8 Se11 112.21(13)
P7 Cu8 Cu3 147.54(13)
Se11 Cu8 Cu3 59.00(6)
P7 Cu8 Cu31 124.86(13)
Se11 Cu8 Cu31 121.99(8)
Cu3 Cu8 Cu31 67.14(7)
P7 Cu8 Se8 102.42(12)
Se11 Cu8 Se8 105.70(7)
Cu3 Cu8 Se8 57.00(6)
Cu31 Cu8 Se8 55.30(6)
P7 Cu8 Se2 116.05(11)
Se11 Cu8 Se2 109.97(8)
Cu3 Cu8 Se2 95.55(8)
Cu31 Cu8 Se2 54.43(6)
Se8 Cu8 Se2 109.73(8)
P7 Cu8 Cu28 146.09(13)
Se11 Cu8 Cu28 58.43(6)
Cu3 Cu8 Cu28 60.21(7)
Cu31 Cu8 Cu28 77.73(8)
Se8 Cu8 Cu28 111.49(8)
Se2 Cu8 Cu28 52.91(6)
P1 Cu9 Se4 134.36(14)
P1 Cu9 Se10 114.00(13)
Se4 Cu9 Se10 109.78(8)
P1 Cu9 Cu21 132.37(12)
Se4 Cu9 Cu21 62.05(7)
Se10 Cu9 Cu21 61.29(7)
P1 Cu9 Cu17 161.34(13)
Se4 Cu9 Cu17 57.64(7)
Se10 Cu9 Cu17 62.15(7)
Cu21 Cu9 Cu17 63.73(6)
Se1 Cu10 Se2 170.07(9)
Se1 Cu10 Cu1 114.62(8)
Se2 Cu10 Cu1 61.93(6)
Se1 Cu10 Cu2 61.75(6)
Se2 Cu10 Cu2 114.73(8)
Cu1 Cu10 Cu2 143.34(9)
Se1 Cu10 Cu27 65.41(6)
Se2 Cu10 Cu27 121.86(8)
Cu1 Cu10 Cu27 156.13(9)
Cu2 Cu10 Cu27 59.54(6)
Se1 Cu10 Cu16 122.00(8)
Se2 Cu10 Cu16 65.27(6)
Cu1 Cu10 Cu16 59.13(6)
Cu2 Cu10 Cu16 156.59(9)
Cu27 Cu10 Cu16 99.59(8)
Se1 Cu10 Cu28 117.88(7)
Se2 Cu10 Cu28 56.22(6)
Cu1 Cu10 Cu28 101.04(8)
Cu2 Cu10 Cu28 59.41(6)
Cu27 Cu10 Cu28 99.23(8)
Cu16 Cu10 Cu28 119.80(8)
Se1 Cu10 Cu21 56.08(6)
Se2 Cu10 Cu21 118.01(8)
Cu1 Cu10 Cu21 59.54(6)
Cu2 Cu10 Cu21 100.51(8)
Cu27 Cu10 Cu21 119.81(8)
Cu16 Cu10 Cu21 99.39(7)
Cu28 Cu10 Cu21 118.63(8)
Se1 Cu10 Cu7 84.33(7)
Se2 Cu10 Cu7 85.74(8)
Cu1 Cu10 Cu7 72.65(7)
Cu2 Cu10 Cu7 70.69(7)
Cu27 Cu10 Cu7 129.41(8)
Cu16 Cu10 Cu7 131.00(8)
Cu28 Cu10 Cu7 59.33(7)
Cu21 Cu10 Cu7 59.31(6)
Se1 Cu10 Cu22 55.63(6)
Se2 Cu10 Cu22 132.98(8)
Cu1 Cu10 Cu22 99.44(8)
Cu2 Cu10 Cu22 105.02(8)
Cu27 Cu10 Cu22 59.86(7)
Cu16 Cu10 Cu22 68.23(7)
Cu28 Cu10 Cu22 159.08(8)
Cu21 Cu10 Cu22 75.90(7)
Cu7 Cu10 Cu22 132.30(8)
Se1 Cu10 Cu31 133.32(8)
Se2 Cu10 Cu31 55.30(6)
Cu1 Cu10 Cu31 104.58(7)
Cu2 Cu10 Cu31 100.13(8)
Cu27 Cu10 Cu31 68.45(7)
Cu16 Cu10 Cu31 59.60(6)
Cu28 Cu10 Cu31 75.90(7)
Cu21 Cu10 Cu31 158.98(7)
Cu7 Cu10 Cu31 132.80(8)
Cu22 Cu10 Cu31 94.90(8)
Se5 Cu11 Se16 130.87(9)
Se5 Cu11 Cu19 60.44(7)
Se16 Cu11 Cu19 159.02(9)
Se5 Cu11 Se6 117.83(8)
Se16 Cu11 Se6 109.61(8)
Cu19 Cu11 Se6 57.60(7)
Se5 Cu11 Cu18 72.47(7)
Se16 Cu11 Cu18 58.85(7)
Cu19 Cu11 Cu18 131.05(9)
Se6 Cu11 Cu18 166.98(8)
Se5 Cu11 Cu25 160.52(9)
Se16 Cu11 Cu25 58.75(7)
Cu19 Cu11 Cu25 117.34(9)
Se6 Cu11 Cu25 61.78(7)
Cu18 Cu11 Cu25 111.49(9)
Se5 Cu11 Cu24 106.08(8)
Se16 Cu11 Cu24 59.69(6)
Cu19 Cu11 Cu24 139.43(9)
Se6 Cu11 Cu24 116.73(9)
Cu18 Cu11 Cu24 64.34(7)
Cu25 Cu11 Cu24 61.97(7)
Se5 Cu11 Cu16 105.49(7)
Se16 Cu11 Cu16 112.58(8)
Cu19 Cu11 Cu16 74.59(8)
Se6 Cu11 Cu16 53.45(6)
Cu18 Cu11 Cu16 134.22(9)
Cu25 Cu11 Cu16 57.47(6)
Cu24 Cu11 Cu16 73.13(7)
Se5 Cu11 Cu15 51.31(6)
Se16 Cu11 Cu15 99.82(8)
Cu19 Cu11 Cu15 100.17(7)
Se6 Cu11 Cu15 137.63(8)
Cu18 Cu11 Cu15 54.58(6)
Cu25 Cu11 Cu15 114.27(8)
Cu24 Cu11 Cu15 54.83(6)
Cu16 Cu11 Cu15 87.61(7)
P9 Cu12 Se4 113.03(13)
P9 Cu12 Cu19 146.19(12)
Se4 Cu12 Cu19 59.38(6)
P9 Cu12 Cu22 123.31(13)
Se4 Cu12 Cu22 121.93(8)
Cu19 Cu12 Cu22 66.11(7)
P9 Cu12 Se1 115.92(11)
Se4 Cu12 Se1 112.09(8)
Cu19 Cu12 Se1 96.10(8)
Cu22 Cu12 Se1 54.79(6)
P9 Cu12 Cu21 147.55(13)
Se4 Cu12 Cu21 59.50(7)
Cu19 Cu12 Cu21 61.33(7)
Cu22 Cu12 Cu21 78.41(7)
Se1 Cu12 Cu21 53.68(6)
P9 Cu12 Se5 100.43(12)
Se4 Cu12 Se5 104.66(7)
Cu19 Cu12 Se5 56.17(6)
Cu22 Cu12 Se5 54.59(6)
Se1 Cu12 Se5 109.36(8)
Cu21 Cu12 Se5 112.02(8)
Se9 Cu13 Se14 170.52(9)
Se9 Cu13 Cu15 62.25(6)
Se14 Cu13 Cu15 114.50(8)
Se9 Cu13 Cu6 114.66(8)
Se14 Cu13 Cu6 61.64(6)
Cu15 Cu13 Cu6 141.58(9)
Se9 Cu13 Cu31 122.59(8)
Se14 Cu13 Cu31 64.23(7)
Cu15 Cu13 Cu31 156.91(9)
Cu6 Cu13 Cu31 60.13(7)
Se9 Cu13 Cu22 64.09(7)
Se14 Cu13 Cu22 123.01(8)
Cu15 Cu13 Cu22 59.81(7)
Cu6 Cu13 Cu22 157.38(9)
Cu31 Cu13 Cu22 100.44(8)
Se9 Cu13 Cu24 118.81(8)
Se14 Cu13 Cu24 55.74(6)
Cu15 Cu13 Cu24 59.60(6)
Cu6 Cu13 Cu24 99.58(8)
Cu31 Cu13 Cu24 118.29(8)
Cu22 Cu13 Cu24 100.18(8)
Se9 Cu13 Cu29 55.86(6)
Se14 Cu13 Cu29 118.41(8)
Cu15 Cu13 Cu29 100.61(8)
Cu6 Cu13 Cu29 59.50(6)
Cu31 Cu13 Cu29 99.56(8)
Cu22 Cu13 Cu29 118.21(8)
Cu24 Cu13 Cu29 119.50(8)
Se9 Cu13 Cu23 85.60(8)
Se14 Cu13 Cu23 84.92(8)
Cu15 Cu13 Cu23 71.75(7)
Cu6 Cu13 Cu23 69.83(7)
Cu31 Cu13 Cu23 129.08(9)
Cu22 Cu13 Cu23 130.48(9)
Cu24 Cu13 Cu23 59.97(7)
Cu29 Cu13 Cu23 59.53(7)
Se9 Cu13 Cu16 132.40(8)
Se14 Cu13 Cu16 55.83(6)
Cu15 Cu13 Cu16 99.03(8)
Cu6 Cu13 Cu16 106.28(8)
Cu31 Cu13 Cu16 60.29(7)
Cu22 Cu13 Cu16 68.73(7)
Cu24 Cu13 Cu16 74.91(7)
Cu29 Cu13 Cu16 159.83(9)
Cu23 Cu13 Cu16 132.42(8)
Se9 Cu13 Cu27 55.36(6)
Se14 Cu13 Cu27 132.68(8)
Cu15 Cu13 Cu27 106.02(8)
Cu6 Cu13 Cu27 99.85(8)
Cu31 Cu13 Cu27 68.86(7)
Cu22 Cu13 Cu27 59.94(6)
Cu24 Cu13 Cu27 160.12(9)
Cu29 Cu13 Cu27 74.65(7)
Cu23 Cu13 Cu27 132.02(8)
Cu16 Cu13 Cu27 95.56(7)
P2 Cu14 Se12 120.37(13)
P2 Cu14 Cu4 132.38(15)
Se12 Cu14 Cu4 58.94(7)
P2 Cu14 Se15 112.34(14)
Se12 Cu14 Se15 104.33(8)
Cu4 Cu14 Se15 113.31(9)
P2 Cu14 Cu6 125.76(13)
Se12 Cu14 Cu6 113.64(8)
Cu4 Cu14 Cu6 73.20(7)
Se15 Cu14 Cu6 55.32(7)
P2 Cu14 Cu30 112.98(14)
Se12 Cu14 Cu30 55.77(7)
Cu4 Cu14 Cu30 103.39(9)
Se15 Cu14 Cu30 55.67(6)
Cu6 Cu14 Cu30 100.46(9)
P2 Cu14 Cu29 167.2(2)
Se12 Cu14 Cu29 58.10(6)
Cu4 Cu14 Cu29 59.26(7)
Se15 Cu14 Cu29 58.83(6)
Cu6 Cu14 Cu29 58.76(7)
Cu30 Cu14 Cu29 54.83(7)
P2 Cu14 Se8 101.57(13)
Se12 Cu14 Se8 111.15(8)
Cu4 Cu14 Se8 52.49(6)
Se15 Cu14 Se8 106.50(7)
Cu6 Cu14 Se8 51.84(6)
Cu30 Cu14 Se8 144.99(8)
Cu29 Cu14 Se8 90.28(7)
Se3 Cu15 Se5 134.09(8)
Se3 Cu15 Cu18 62.89(7)
Se5 Cu15 Cu18 72.35(7)
Se3 Cu15 Se9 112.55(8)
Se5 Cu15 Se9 112.19(8)
Cu18 Cu15 Se9 175.43(9)
Se3 Cu15 Cu13 100.63(8)
Se5 Cu15 Cu13 112.99(9)
Cu18 Cu15 Cu13 124.37(8)
Se9 Cu15 Cu13 54.97(6)
Se3 Cu15 Cu24 62.07(7)
Se5 Cu15 Cu24 107.58(8)
Cu18 Cu15 Cu24 64.38(7)
Se9 Cu15 Cu24 113.69(8)
Cu13 Cu15 Cu24 61.45(7)
Se3 Cu15 Cu22 161.23(9)
Se5 Cu15 Cu22 58.06(7)
Cu18 Cu15 Cu22 122.02(9)
Se9 Cu15 Cu22 62.15(6)
Cu13 Cu15 Cu22 61.14(7)
Cu24 Cu15 Cu22 102.38(8)
Se3 Cu15 Cu11 103.89(7)
Se5 Cu15 Cu11 51.94(6)
Cu18 Cu15 Cu11 53.78(6)
Se9 Cu15 Cu11 129.14(8)
Cu13 Cu15 Cu11 85.03(7)
Cu24 Cu15 Cu11 55.69(6)
Cu22 Cu15 Cu11 71.83(7)
Se14 Cu16 Se6 127.17(8)
Se14 Cu16 Cu1 155.79(10)
Se6 Cu16 Cu1 56.72(6)
Se14 Cu16 Cu25 64.90(7)
Se6 Cu16 Cu25 62.31(6)
Cu1 Cu16 Cu25 113.93(8)
Se14 Cu16 Cu10 122.67(8)
Se6 Cu16 Cu10 110.12(8)
Cu1 Cu16 Cu10 59.39(6)
Cu25 Cu16 Cu10 172.42(9)
Se14 Cu16 Cu31 63.02(7)
Se6 Cu16 Cu31 160.21(10)
Cu1 Cu16 Cu31 106.60(8)
Cu25 Cu16 Cu31 125.22(9)
Cu10 Cu16 Cu31 61.99(6)
Se14 Cu16 Cu13 55.18(6)
Se6 Cu16 Cu13 141.32(9)
Cu1 Cu16 Cu13 140.38(8)
Cu25 Cu16 Cu13 103.19(8)
Cu10 Cu16 Cu13 82.52(7)
Cu31 Cu16 Cu13 58.06(6)
Se14 Cu16 Se2 102.79(8)
Se6 Cu16 Se2 107.66(8)
Cu1 Cu16 Se2 57.71(7)
Cu25 Cu16 Se2 128.47(9)
Cu10 Cu16 Se2 52.47(6)
Cu31 Cu16 Se2 52.73(6)
Cu13 Cu16 Se2 108.68(7)
Se14 Cu16 Cu11 95.39(8)
Se6 Cu16 Cu11 56.28(7)
Cu1 Cu16 Cu11 103.52(8)
Cu25 Cu16 Cu11 56.18(6)
Cu10 Cu16 Cu11 120.16(8)
Cu31 Cu16 Cu11 143.44(8)
Cu13 Cu16 Cu11 85.48(8)
Se2 Cu16 Cu11 161.23(8)
Se14 Cu16 Cu22 108.43(8)
Se6 Cu16 Cu22 100.68(8)
Cu1 Cu16 Cu22 92.73(7)
Cu25 Cu16 Cu22 121.94(8)
Cu10 Cu16 Cu22 57.37(6)
Cu31 Cu16 Cu22 90.01(6)
Cu13 Cu16 Cu22 54.44(6)
Se2 Cu16 Cu22 109.52(7)
Cu11 Cu16 Cu22 68.19(6)
P4 Cu17 Se4 120.98(13)
P4 Cu17 Cu19 137.05(13)
Se4 Cu17 Cu19 60.17(7)
P4 Cu17 Cu1 125.22(13)
Se4 Cu17 Cu1 113.79(7)
Cu19 Cu17 Cu1 73.17(7)
P4 Cu17 Se10 109.59(13)
Se4 Cu17 Se10 102.32(7)
Cu19 Cu17 Se10 111.70(8)
Cu1 Cu17 Se10 54.36(6)
P4 Cu17 Cu9 107.51(13)
Se4 Cu17 Cu9 55.91(6)
Cu19 Cu17 Cu9 105.38(8)
Cu1 Cu17 Cu9 101.01(8)
Se10 Cu17 Cu9 55.02(7)
P4 Cu17 Cu21 161.44(14)
Se4 Cu17 Cu21 58.21(6)
Cu19 Cu17 Cu21 60.64(7)
Cu1 Cu17 Cu21 58.81(6)
Se10 Cu17 Cu21 56.07(6)
Cu9 Cu17 Cu21 55.41(6)
P4 Cu17 Se6 103.74(12)
Se4 Cu17 Se6 113.40(8)
Cu19 Cu17 Se6 53.51(6)
Cu1 Cu17 Se6 52.28(6)
Se10 Cu17 Se6 106.03(8)
Cu9 Cu17 Se6 147.55(7)
Cu21 Cu17 Se6 92.38(7)
P8 Cu18 Se16 122.83(13)
P8 Cu18 Cu11 135.97(15)
Se16 Cu18 Cu11 59.43(7)
P8 Cu18 Cu15 124.12(13)
Se16 Cu18 Cu15 113.00(8)
Cu11 Cu18 Cu15 71.64(7)
P8 Cu18 Se3 109.47(14)
Se16 Cu18 Se3 104.00(8)
Cu11 Cu18 Se3 111.97(8)
Cu15 Cu18 Se3 55.31(6)
P8 Cu18 Cu32 111.28(14)
Se16 Cu18 Cu32 56.24(7)
Cu11 Cu18 Cu32 104.01(9)
Cu15 Cu18 Cu32 100.63(9)
Se3 Cu18 Cu32 55.49(6)
P8 Cu18 Cu24 164.18(15)
Se16 Cu18 Cu24 58.13(6)
Cu11 Cu18 Cu24 59.51(7)
Cu15 Cu18 Cu24 58.55(6)
Se3 Cu18 Cu24 57.72(7)
Cu32 Cu18 Cu24 54.67(7)
P8 Cu18 Se5 102.78(13)
Se16 Cu18 Se5 110.95(8)
Cu11 Cu18 Se5 51.83(6)
Cu15 Cu18 Se5 51.15(6)
Se3 Cu18 Se5 105.82(7)
Cu32 Cu18 Se5 144.96(8)
Cu24 Cu18 Se5 90.43(7)
Se6 Cu19 Se5 119.04(8)
Se6 Cu19 Se4 128.45(9)
Se5 Cu19 Se4 110.55(8)
Se6 Cu19 Cu11 61.33(7)
Se5 Cu19 Cu11 57.93(7)
Se4 Cu19 Cu11 158.65(10)
Se6 Cu19 Cu17 69.86(7)
Se5 Cu19 Cu17 166.92(10)
Se4 Cu19 Cu17 58.96(7)
Cu11 Cu19 Cu17 128.84(9)
Se6 Cu19 Cu12 159.91(9)
Se5 Cu19 Cu12 64.48(7)
Se4 Cu19 Cu12 58.37(7)
Cu11 Cu19 Cu12 120.22(9)
Cu17 Cu19 Cu12 110.85(9)
Se6 Cu19 Cu21 104.50(8)
Se5 Cu19 Cu21 119.03(7)
Se4 Cu19 Cu21 59.06(6)
Cu11 Cu19 Cu21 141.38(9)
Cu17 Cu19 Cu21 64.02(7)
Cu12 Cu19 Cu21 60.92(7)
Se6 Cu19 Cu22 106.76(8)
Se5 Cu19 Cu22 54.15(6)
Se4 Cu19 Cu22 113.14(7)
Cu11 Cu19 Cu22 76.05(7)
Cu17 Cu19 Cu22 135.18(9)
Cu12 Cu19 Cu22 57.74(6)
Cu21 Cu19 Cu22 74.60(7)
Se6 Cu19 Cu1 50.48(6)
Se5 Cu19 Cu1 138.61(8)
Se4 Cu19 Cu1 99.02(8)
Cu11 Cu19 Cu1 100.55(8)
Cu17 Cu19 Cu1 54.23(7)
Cu12 Cu19 Cu1 112.56(8)
Cu21 Cu19 Cu1 54.22(6)
Cu22 Cu19 Cu1 88.17(7)
P3 Cu20 Se12 112.86(12)
P3 Cu20 Cu4 148.51(14)
Se12 Cu20 Cu4 58.60(7)
P3 Cu20 Se7 102.62(13)
Se12 Cu20 Se7 106.25(8)
Cu4 Cu20 Se7 57.79(7)
P3 Cu20 Cu27 125.89(13)
Se12 Cu20 Cu27 120.51(8)
Cu4 Cu20 Cu27 66.28(7)
Se7 Cu20 Cu27 55.38(6)
P3 Cu20 Cu29 146.28(14)
Se12 Cu20 Cu29 58.50(6)
Cu4 Cu20 Cu29 59.44(7)
Se7 Cu20 Cu29 111.10(8)
Cu27 Cu20 Cu29 75.90(7)
P3 Cu20 Se9 116.34(13)
Se12 Cu20 Se9 109.23(8)
Cu4 Cu20 Se9 94.34(7)
Se7 Cu20 Se9 108.82(7)
Cu27 Cu20 Se9 53.45(6)
Cu29 Cu20 Se9 52.04(6)
Se1 Cu21 Cu9 140.09(9)
Se1 Cu21 Se10 137.60(8)
Cu9 Cu21 Se10 58.23(7)
Se1 Cu21 Se4 118.03(8)
Cu9 Cu21 Se4 56.95(7)
Se10 Cu21 Se4 103.36(7)
Se1 Cu21 Cu1 113.60(8)
Cu9 Cu21 Cu1 103.95(8)
Se10 Cu21 Cu1 55.18(6)
Se4 Cu21 Cu1 109.54(7)
Se1 Cu21 Cu7 84.96(7)
Cu9 Cu21 Cu7 93.78(9)
Se10 Cu21 Cu7 52.85(6)
Se4 Cu21 Cu7 150.66(9)
Cu1 Cu21 Cu7 72.98(7)
Se1 Cu21 Cu12 62.58(7)
Cu9 Cu21 Cu12 106.59(9)
Se10 Cu21 Cu12 159.78(8)
Se4 Cu21 Cu12 56.67(6)
Cu1 Cu21 Cu12 124.50(8)
Cu7 Cu21 Cu12 146.86(8)
Se1 Cu21 Cu19 99.72(8)
Cu9 Cu21 Cu19 105.49(8)
Se10 Cu21 Cu19 110.64(7)
Se4 Cu21 Cu19 57.19(6)
Cu1 Cu21 Cu19 70.03(7)
Cu7 Cu21 Cu19 141.36(9)
Cu12 Cu21 Cu19 57.74(6)
Se1 Cu21 Cu10 55.71(6)
Cu9 Cu21 Cu10 151.58(9)
Se10 Cu21 Cu10 94.31(7)
Se4 Cu21 Cu10 146.67(9)
Cu1 Cu21 Cu10 58.87(6)
Cu7 Cu21 Cu10 60.70(7)
Cu12 Cu21 Cu10 101.82(8)
Cu19 Cu21 Cu10 90.26(8)
Se1 Cu21 Cu17 154.64(9)
Cu9 Cu21 Cu17 60.85(7)
Se10 Cu21 Cu17 60.21(6)
Se4 Cu21 Cu17 55.35(6)
Cu1 Cu21 Cu17 57.16(6)
Cu7 Cu21 Cu17 111.25(8)
Cu12 Cu21 Cu17 101.54(8)
Cu19 Cu21 Cu17 55.34(7)
Cu10 Cu21 Cu17 114.26(8)
Se1 Cu22 Se5 127.20(9)
Se1 Cu22 Cu15 158.84(9)
Se5 Cu22 Cu15 56.56(7)
Se1 Cu22 Cu12 62.86(7)
Se5 Cu22 Cu12 64.36(7)
Cu15 Cu22 Cu12 116.67(8)
Se1 Cu22 Cu13 123.00(8)
Se5 Cu22 Cu13 109.78(8)
Cu15 Cu22 Cu13 59.05(7)
Cu12 Cu22 Cu13 173.58(8)
Se1 Cu22 Se9 104.52(7)
Se5 Cu22 Se9 107.58(8)
Cu15 Cu22 Se9 58.32(6)
Cu12 Cu22 Se9 129.87(8)
Cu13 Cu22 Se9 53.23(6)
Se1 Cu22 Cu27 64.16(6)
Se5 Cu22 Cu27 160.65(9)
Cu15 Cu22 Cu27 106.86(8)
Cu12 Cu22 Cu27 124.61(8)
Cu13 Cu22 Cu27 61.78(7)
Se9 Cu22 Cu27 53.13(6)
Se1 Cu22 Cu10 54.34(6)
Se5 Cu22 Cu10 140.55(8)
Cu15 Cu22 Cu10 139.31(9)
Cu12 Cu22 Cu10 100.77(8)
Cu13 Cu22 Cu10 82.16(7)
Se9 Cu22 Cu10 109.29(8)
Cu27 Cu22 Cu10 58.15(6)
Se1 Cu22 Cu19 94.72(8)
Se5 Cu22 Cu19 55.63(6)
Cu15 Cu22 Cu19 101.96(8)
Cu12 Cu22 Cu19 56.15(6)
Cu13 Cu22 Cu19 118.83(8)
Se9 Cu22 Cu19 160.28(8)
Cu27 Cu22 Cu19 143.49(9)
Cu10 Cu22 Cu19 85.37(7)
Se1 Cu22 Cu16 107.31(8)
Se5 Cu22 Cu16 99.79(7)
Cu15 Cu22 Cu16 91.21(7)
Cu12 Cu22 Cu16 120.32(8)
Cu13 Cu22 Cu16 56.83(6)
Se9 Cu22 Cu16 109.80(7)
Cu27 Cu22 Cu16 89.77(7)
Cu10 Cu22 Cu16 54.39(6)
Cu19 Cu22 Cu16 67.46(6)
Se3 Cu23 Se15 156.26(11)
Se3 Cu23 Cu29 130.74(10)
Se15 Cu23 Cu29 63.29(7)
Se3 Cu23 Cu24 62.35(7)
Se15 Cu23 Cu24 132.19(10)
Cu29 Cu23 Cu24 120.10(9)
Se3 Cu23 Cu13 100.99(9)
Se15 Cu23 Cu13 102.74(9)
Cu29 Cu23 Cu13 60.24(7)
Cu24 Cu23 Cu13 59.86(7)
Se3 Cu23 Cu6 150.79(9)
Se15 Cu23 Cu6 51.36(7)
Cu29 Cu23 Cu6 54.50(6)
Cu24 Cu23 Cu6 89.79(8)
Cu13 Cu23 Cu6 53.97(6)
Se14 Cu24 Cu32 137.56(9)
Se14 Cu24 Se16 119.38(8)
Cu32 Cu24 Se16 57.61(7)
Se14 Cu24 Se3 137.39(8)
Cu32 Cu24 Se3 57.72(7)
Se16 Cu24 Se3 101.88(8)
Se14 Cu24 Cu15 114.62(8)
Cu32 Cu24 Cu15 104.46(9)
Se16 Cu24 Cu15 108.94(8)
Se3 Cu24 Cu15 54.89(6)
Se14 Cu24 Cu11 102.24(9)
Cu32 Cu24 Cu11 106.49(9)
Se16 Cu24 Cu11 57.19(6)
Se3 Cu24 Cu11 109.12(8)
Cu15 Cu24 Cu11 69.48(7)
Se14 Cu24 Cu13 56.52(6)
Cu32 Cu24 Cu13 150.15(9)
Se16 Cu24 Cu13 147.76(9)
Se3 Cu24 Cu13 94.12(7)
Cu15 Cu24 Cu13 58.94(6)
Cu11 Cu24 Cu13 91.21(8)
Se14 Cu24 Cu23 85.46(8)
Cu32 Cu24 Cu23 91.96(9)
Se16 Cu24 Cu23 149.20(9)
Se3 Cu24 Cu23 52.00(6)
Cu15 Cu24 Cu23 71.56(7)
Cu11 Cu24 Cu23 139.90(9)
Cu13 Cu24 Cu23 60.17(7)
Se14 Cu24 Cu25 64.35(7)
Cu32 Cu24 Cu25 106.53(8)
Se16 Cu24 Cu25 56.62(6)
Se3 Cu24 Cu25 158.19(8)
Cu15 Cu24 Cu25 124.44(9)
Cu11 Cu24 Cu25 58.06(7)
Cu13 Cu24 Cu25 103.22(8)
Cu23 Cu24 Cu25 149.37(9)
Se14 Cu24 Cu18 157.98(9)
Cu32 Cu24 Cu18 61.04(7)
Se16 Cu24 Cu18 55.27(6)
Se3 Cu24 Cu18 57.93(6)
Cu15 Cu24 Cu18 57.06(6)
Cu11 Cu24 Cu18 56.15(7)
Cu13 Cu24 Cu18 114.80(8)
Cu23 Cu24 Cu18 108.22(9)
Cu25 Cu24 Cu18 102.13(8)
P6 Cu25 Se16 112.92(12)
P6 Cu25 Cu11 148.88(14)
Se16 Cu25 Cu11 58.62(7)
P6 Cu25 Se6 102.83(13)
Se16 Cu25 Se6 106.30(9)
Cu11 Cu25 Se6 57.86(7)
P6 Cu25 Cu16 125.69(13)
Se16 Cu25 Cu16 120.68(8)
Cu11 Cu25 Cu16 66.35(7)
Se6 Cu25 Cu16 55.27(6)
P6 Cu25 Cu24 145.60(14)
Se16 Cu25 Cu24 58.93(6)
Cu11 Cu25 Cu24 59.97(7)
Se6 Cu25 Cu24 111.54(8)
Cu16 Cu25 Cu24 76.06(7)
P6 Cu25 Se14 115.30(13)
Se16 Cu25 Se14 109.79(8)
Cu11 Cu25 Se14 95.01(7)
Se6 Cu25 Se14 109.05(7)
Cu16 Cu25 Se14 53.81(6)
Cu24 Cu25 Se14 52.17(6)
P12 Cu26 Se11 135.85(14)
P12 Cu26 Se13 112.10(14)
Se11 Cu26 Se13 110.00(9)
P12 Cu26 Cu28 130.49(13)
Se11 Cu26 Cu28 61.96(7)
Se13 Cu26 Cu28 62.42(7)
P12 Cu26 Cu5 161.84(13)
Se11 Cu26 Cu5 58.10(7)
Se13 Cu26 Cu5 60.93(7)
Cu28 Cu26 Cu5 63.40(7)
Se9 Cu27 Se7 127.43(8)
Se9 Cu27 Cu2 156.52(10)
Se7 Cu27 Cu2 56.58(6)
Se9 Cu27 Cu20 65.22(7)
Se7 Cu27 Cu20 62.22(7)
Cu2 Cu27 Cu20 113.75(8)
Se9 Cu27 Cu10 122.52(8)
Se7 Cu27 Cu10 110.05(8)
Cu2 Cu27 Cu10 59.47(6)
Cu20 Cu27 Cu10 172.26(9)
Se9 Cu27 Cu22 63.14(7)
Se7 Cu27 Cu22 160.06(9)
Cu2 Cu27 Cu22 106.59(8)
Cu20 Cu27 Cu22 125.41(9)
Cu10 Cu27 Cu22 61.99(6)
Se9 Cu27 Se1 103.54(8)
Se7 Cu27 Se1 107.28(8)
Cu2 Cu27 Se1 57.46(6)
Cu20 Cu27 Se1 128.46(8)
Cu10 Cu27 Se1 52.53(6)
Cu22 Cu27 Se1 52.95(6)
Se9 Cu27 Cu13 54.79(6)
Se7 Cu27 Cu13 141.23(9)
Cu2 Cu27 Cu13 140.21(8)
Cu20 Cu27 Cu13 103.43(8)
Cu10 Cu27 Cu13 82.33(7)
Cu22 Cu27 Cu13 58.27(6)
Se1 Cu27 Cu13 109.01(7)
Se9 Cu27 Cu4 95.00(8)
Se7 Cu27 Cu4 56.12(6)
Cu2 Cu27 Cu4 103.36(8)
Cu20 Cu27 Cu4 55.89(6)
Cu10 Cu27 Cu4 120.26(8)
Cu22 Cu27 Cu4 143.76(8)
Se1 Cu27 Cu4 160.83(8)
Cu13 Cu27 Cu4 85.61(7)
Se9 Cu27 Cu31 107.33(8)
Se7 Cu27 Cu31 101.01(8)
Cu2 Cu27 Cu31 93.11(8)
Cu20 Cu27 Cu31 121.83(8)
Cu10 Cu27 Cu31 57.43(6)
Cu22 Cu27 Cu31 89.81(6)
Se1 Cu27 Cu31 109.63(7)
Cu13 Cu27 Cu31 53.77(6)
Cu4 Cu27 Cu31 68.49(6)
Se2 Cu28 Cu26 138.66(9)
Se2 Cu28 Se11 117.26(8)
Cu26 Cu28 Se11 57.22(7)
Se2 Cu28 Se13 138.55(8)
Cu26 Cu28 Se13 58.12(7)
Se11 Cu28 Se13 102.99(7)
Se2 Cu28 Cu2 114.18(8)
Cu26 Cu28 Cu2 104.53(8)
Se11 Cu28 Cu2 110.63(7)
Se13 Cu28 Cu2 54.71(6)
Se2 Cu28 Cu7 86.47(7)
Cu26 Cu28 Cu7 92.83(8)
Se11 Cu28 Cu7 149.90(9)
Se13 Cu28 Cu7 52.21(6)
Cu2 Cu28 Cu7 71.26(7)
Se2 Cu28 Cu3 100.28(8)
Cu26 Cu28 Cu3 105.82(8)
Se11 Cu28 Cu3 57.30(7)
Se13 Cu28 Cu3 109.91(7)
Cu2 Cu28 Cu3 70.72(7)
Cu7 Cu28 Cu3 140.73(9)
Se2 Cu28 Cu10 55.87(6)
Cu26 Cu28 Cu10 151.67(9)
Se11 Cu28 Cu10 147.29(9)
Se13 Cu28 Cu10 95.01(8)
Cu2 Cu28 Cu10 59.21(6)
Cu7 Cu28 Cu10 60.86(7)
Cu3 Cu28 Cu10 91.01(8)
Se2 Cu28 Cu8 62.46(6)
Cu26 Cu28 Cu8 106.71(9)
Se11 Cu28 Cu8 56.39(6)
Se13 Cu28 Cu8 158.97(8)
Cu2 Cu28 Cu8 124.64(8)
Cu7 Cu28 Cu8 148.46(8)
Cu3 Cu28 Cu8 57.40(6)
Cu10 Cu28 Cu8 101.54(8)
Se2 Cu28 Cu5 155.80(9)
Cu26 Cu28 Cu5 60.99(7)
Se11 Cu28 Cu5 56.03(6)
Se13 Cu28 Cu5 58.86(6)
Cu2 Cu28 Cu5 57.69(6)
Cu7 Cu28 Cu5 109.31(8)
Cu3 Cu28 Cu5 55.85(7)
Cu10 Cu28 Cu5 115.21(8)
Cu8 Cu28 Cu5 101.85(8)
Se9 Cu29 Cu30 137.47(10)
Se9 Cu29 Se12 119.03(8)
Cu30 Cu29 Se12 57.45(7)
Se9 Cu29 Cu6 114.29(8)
Cu30 Cu29 Cu6 104.60(9)
Se12 Cu29 Cu6 110.41(8)
Se9 Cu29 Se15 138.03(8)
Cu30 Cu29 Se15 57.42(6)
Se12 Cu29 Se15 101.51(8)
Cu6 Cu29 Se15 54.44(6)
Se9 Cu29 Cu4 101.58(8)
Cu30 Cu29 Cu4 106.68(9)
Se12 Cu29 Cu4 57.26(7)
Cu6 Cu29 Cu4 71.42(7)
Se15 Cu29 Cu4 109.63(9)
Se9 Cu29 Cu23 86.17(8)
Cu30 Cu29 Cu23 91.74(9)
Se12 Cu29 Cu23 148.81(9)
Cu6 Cu29 Cu23 69.88(7)
Se15 Cu29 Cu23 51.92(7)
Cu4 Cu29 Cu23 140.20(9)
Se9 Cu29 Cu13 56.11(6)
Cu30 Cu29 Cu13 150.35(9)
Se12 Cu29 Cu13 148.27(9)
Cu6 Cu29 Cu13 58.88(6)
Se15 Cu29 Cu13 94.86(7)
Cu4 Cu29 Cu13 91.72(8)
Cu23 Cu29 Cu13 60.24(7)
Se9 Cu29 Cu20 64.14(7)
Cu30 Cu29 Cu20 106.24(8)
Se12 Cu29 Cu20 56.47(6)
Cu6 Cu29 Cu20 125.81(9)
Se15 Cu29 Cu20 157.73(8)
Cu4 Cu29 Cu20 57.59(7)
Cu23 Cu29 Cu20 149.83(9)
Cu13 Cu29 Cu20 103.24(8)
Se9 Cu29 Cu14 157.70(10)
Cu30 Cu29 Cu14 61.47(7)
Se12 Cu29 Cu14 55.97(6)
Cu6 Cu29 Cu14 57.46(6)
Se15 Cu29 Cu14 57.42(7)
Cu4 Cu29 Cu14 56.66(7)
Cu23 Cu29 Cu14 107.42(8)
Cu13 Cu29 Cu14 114.91(8)
Cu20 Cu29 Cu14 102.48(8)
P5 Cu30 Se12 130.91(13)
P5 Cu30 Se15 117.07(13)
Se12 Cu30 Se15 109.90(9)
P5 Cu30 Cu29 128.89(15)
Se12 Cu30 Cu29 62.30(7)
Se15 Cu30 Cu29 63.66(7)
P5 Cu30 Cu14 165.86(15)
Se12 Cu30 Cu14 57.98(7)
Se15 Cu30 Cu14 59.88(7)
Cu29 Cu30 Cu14 63.70(7)
Se2 Cu31 Se8 127.26(9)
Se2 Cu31 Cu8 63.96(7)
Se8 Cu31 Cu8 63.30(7)
Se2 Cu31 Cu6 158.15(9)
Se8 Cu31 Cu6 56.55(7)
Cu8 Cu31 Cu6 114.90(9)
Se2 Cu31 Cu13 123.22(8)
Se8 Cu31 Cu13 109.50(8)
Cu8 Cu31 Cu13 172.61(8)
Cu6 Cu31 Cu13 59.33(7)
Se2 Cu31 Se14 104.49(7)
Se8 Cu31 Se14 107.51(8)
Cu8 Cu31 Se14 128.59(8)
Cu6 Cu31 Se14 57.90(6)
Cu13 Cu31 Se14 53.69(6)
Se2 Cu31 Cu16 64.41(7)
Se8 Cu31 Cu16 160.98(9)
Cu8 Cu31 Cu16 125.70(8)
Cu6 Cu31 Cu16 106.71(8)
Cu13 Cu31 Cu16 61.65(7)
Se14 Cu31 Cu16 53.49(6)
Se2 Cu31 Cu10 54.45(6)
Se8 Cu31 Cu10 139.81(8)
Cu8 Cu31 Cu10 101.96(8)
Cu6 Cu31 Cu10 140.01(9)
Cu13 Cu31 Cu10 82.50(7)
Se14 Cu31 Cu10 110.08(8)
Cu16 Cu31 Cu10 58.41(6)
Se2 Cu31 Cu3 94.29(8)
Se8 Cu31 Cu3 55.42(6)
Cu8 Cu31 Cu3 55.97(6)
Cu6 Cu31 Cu3 102.62(8)
Cu13 Cu31 Cu3 119.22(8)
Se14 Cu31 Cu3 160.52(8)
Cu16 Cu31 Cu3 143.31(9)
Cu10 Cu31 Cu3 84.93(7)
Se2 Cu31 Cu27 107.13(8)
Se8 Cu31 Cu27 99.22(7)
Cu8 Cu31 Cu27 120.53(8)
Cu6 Cu31 Cu27 92.24(7)
Cu13 Cu31 Cu27 57.37(6)
Se14 Cu31 Cu27 110.81(7)
Cu16 Cu31 Cu27 89.78(7)
Cu10 Cu31 Cu27 54.12(6)
Cu3 Cu31 Cu27 67.32(6)
P10 Cu32 Se16 130.65(13)
P10 Cu32 Se3 117.94(13)
Se16 Cu32 Se3 109.41(8)
P10 Cu32 Cu24 129.7(2)
Se16 Cu32 Cu24 62.32(7)
Se3 Cu32 Cu24 62.96(7)
P10 Cu32 Cu18 165.0(2)
Se16 Cu32 Cu18 57.54(7)
Se3 Cu32 Cu18 60.48(7)
Cu24 Cu32 Cu18 64.28(7)
C13 P1 C7 106.2(7)
C13 P1 C1 102.3(7)
C7 P1 C1 103.6(6)
C13 P1 Cu9 115.7(5)
C7 P1 Cu9 117.7(5)
C1 P1 Cu9 109.6(5)
C31 P2 C25 103.4(8)
C31 P2 C19 103.7(7)
C25 P2 C19 104.2(7)
C31 P2 Cu14 118.5(6)
C25 P2 Cu14 109.7(6)
C19 P2 Cu14 115.7(5)
C43 P3 C49 106.5(7)
C43 P3 C37 104.0(7)
C49 P3 C37 102.2(7)
C43 P3 Cu20 113.5(5)
C49 P3 Cu20 118.5(5)
C37 P3 Cu20 110.6(5)
C55 P4 C61 105.3(7)
C55 P4 C67 101.5(6)
C61 P4 C67 103.2(7)
C55 P4 Cu17 117.9(4)
C61 P4 Cu17 110.4(4)
C67 P4 Cu17 117.1(5)
C85 P5 C73 106.6(7)
C85 P5 C79 103.0(7)
C73 P5 C79 102.0(7)
C85 P5 Cu30 116.0(5)
C73 P5 Cu30 116.5(5)
C79 P5 Cu30 111.1(5)
C91 P6 C97 102.4(7)
C91 P6 C103 103.2(7)
C97 P6 C103 105.2(6)
C91 P6 Cu25 119.3(5)
C97 P6 Cu25 109.8(5)
C103 P6 Cu25 115.3(5)
C121 P7 C115 103.9(7)
C121 P7 C109 100.1(7)
C115 P7 C109 105.0(7)
C121 P7 Cu8 115.1(5)
C115 P7 Cu8 112.9(5)
C109 P7 Cu8 118.0(5)
C133 P8 C127 101.4(8)
C133 P8 C139 104.8(8)
C127 P8 C139 104.5(7)
C133 P8 Cu18 117.2(6)
C127 P8 Cu18 110.3(6)
C139 P8 Cu18 116.7(6)
C145 P9 C157 103.9(7)
C145 P9 C151 102.2(7)
C157 P9 C151 104.7(7)
C145 P9 Cu12 110.8(5)
C157 P9 Cu12 118.2(5)
C151 P9 Cu12 115.2(5)
C163 P10 C175 102.8(7)
C163 P10 C169 106.9(8)
C175 P10 C169 102.3(7)
C163 P10 Cu32 116.5(6)
C175 P10 Cu32 110.3(5)
C169 P10 Cu32 116.4(6)
C181 P11 C187 106.2(7)
C181 P11 C193 104.6(7)
C187 P11 C193 101.2(7)
C181 P11 Cu5 110.3(5)
C187 P11 Cu5 116.8(5)
C193 P11 Cu5 116.5(6)
C211 P12 C199 105.6(8)
C211 P12 C205 102.9(7)
C199 P12 C205 102.9(7)
C211 P12 Cu26 118.8(6)
C199 P12 Cu26 114.3(6)
C205 P12 Cu26 110.7(5)
C6 C1 C2 120.0(14)
C6 C1 P1 121.9(12)
C2 C1 P1 118.0(11)
C3 C2 C1 121.3(16)
C2 C3 C4 118.4(20)
C3 C4 C5 122.7(21)
C6 C5 C4 117.4(21)
C1 C6 C5 120.2(18)
C8 C7 C12 118.9(16)
C8 C7 P1 119.1(13)
C12 C7 P1 122.0(13)
C7 C8 C9 120.4(18)
C10 C9 C8 119.8(19)
C11 C10 C9 120.9(20)
C10 C11 C12 119.8(22)
C11 C12 C7 120.3(19)
C18 C13 C14 118.8(16)
C18 C13 P1 117.1(13)
C14 C13 P1 123.9(12)
C13 C14 C15 119.8(16)
C16 C15 C14 121.0(19)
C15 C16 C17 122.1(22)
C16 C17 C18 118.8(21)
C13 C18 C17 119.5(18)
C24 C19 C20 119.8(16)
C24 C19 P2 117.5(12)
C20 C19 P2 122.6(13)
C19 C20 C21 117.9(19)
C22 C21 C20 124.0(21)
C21 C22 C23 117.5(22)
C24 C23 C22 120.1(24)
C19 C24 C23 120.6(19)
C26 C25 C30 120.8(17)
C26 C25 P2 123.9(14)
C30 C25 P2 115.2(13)
C25 C26 C27 118.2(18)
C28 C27 C26 122.4(23)
C27 C28 C29 120.4(26)
C28 C29 C30 120.5(23)
C29 C30 C25 117.6(18)
C32 C31 C36 117.7(18)
C32 C31 P2 118.1(15)
C36 C31 P2 124.2(14)
C31 C32 C33 119.9(21)
C34 C33 C32 119.0(24)
C35 C34 C33 121.6(29)
C34 C35 C36 120.1(28)
C35 C36 C31 121.6(21)
C38 C37 C42 118.9(17)
C38 C37 P3 120.5(13)
C42 C37 P3 120.0(14)
C39 C38 C37 121.2(18)
C40 C39 C38 121.4(20)
C41 C40 C39 118.5(20)
C40 C41 C42 122.6(23)
C37 C42 C41 117.2(21)
C44 C43 C48 116.4(20)
C44 C43 P3 120.2(13)
C48 C43 P3 123.3(16)
C43 C44 C45 124.1(20)
C46 C45 C44 120.9(20)
C47 C46 C45 116.4(24)
C46 C47 C48 122.0(30)
C43 C48 C47 118.6(27)
C54 C49 C50 119.3(15)
C54 C49 P3 123.5(12)
C50 C49 P3 117.2(12)
C49 C50 C51 118.5(16)
C52 C51 C50 120.3(17)
C51 C52 C53 120.2(21)
C54 C53 C52 120.9(20)
C53 C54 C49 120.7(17)
C56 C55 C60 118.3(14)
C56 C55 P4 123.2(11)
C60 C55 P4 118.4(10)
C55 C56 C57 118.8(15)
C58 C57 C56 122.0(16)
C57 C58 C59 119.8(18)
C58 C59 C60 119.0(18)
C55 C60 C59 122.0(15)
C66 C61 C62 116.7(16)
C66 C61 P4 124.8(14)
C62 C61 P4 118.4(12)
C63 C62 C61 123.6(18)
C62 C63 C64 117.5(20)
C65 C64 C63 119.8(27)
C64 C65 C66 123.8(31)
C61 C66 C65 118.6(23)
C68 C67 C72 120.2(16)
C68 C67 P4 118.0(13)
C72 C67 P4 121.8(14)
C67 C68 C69 118.4(19)
C70 C69 C68 118.2(25)
C71 C70 C69 124.0(25)
C70 C71 C72 117.9(22)
C71 C72 C67 121.1(20)
C74 C73 C78 119.0(15)
C74 C73 P5 123.5(12)
C78 C73 P5 117.3(13)
C73 C74 C75 120.8(16)
C76 C75 C74 119.9(19)
C77 C76 C75 120.8(20)
C76 C77 C78 121.7(20)
C77 C78 C73 117.6(18)
C80 C79 C84 117.8(15)
C80 C79 P5 117.7(12)
C84 C79 P5 124.4(13)
C79 C80 C81 119.9(17)
C82 C81 C80 122.3(20)
C81 C82 C83 117.6(18)
C84 C83 C82 119.9(19)
C83 C84 C79 122.4(18)
C86 C85 C90 119.5(15)
C86 C85 P5 118.0(12)
C90 C85 P5 122.5(12)
C85 C86 C87 118.8(17)
C88 C87 C86 121.8(19)
C89 C88 C87 120.1(20)
C88 C89 C90 121.0(19)
C85 C90 C89 118.6(16)
C96 C91 C92 115.2(16)
C96 C91 P6 119.2(11)
C92 C91 P6 125.5(12)
C93 C92 C91 123.2(18)
C92 C93 C94 120.3(20)
C95 C94 C93 119.2(21)
C94 C95 C96 121.5(18)
C91 C96 C95 120.0(15)
C98 C97 C102 122.1(17)
C98 C97 P6 119.0(12)
C102 C97 P6 118.7(14)
C97 C98 C99 120.1(19)
C100 C99 C98 119.1(22)
C101 C100 C99 119.2(22)
C100 C101 C102 123.2(25)
C97 C102 C101 116.0(23)
C104 C103 C108 119.9(22)
C104 C103 P6 122.7(17)
C108 C103 P6 117.0(16)
C103 C104 C105 117.9(27)
C106 C105 C104 121.8(30)
C105 C106 C107 119.1(26)
C106 C107 C108 118.2(30)
C103 C108 C107 122.6(28)
C114 C109 C110 119.1(16)
C114 C109 P7 118.0(12)
C110 C109 P7 122.9(14)
C109 C110 C111 120.3(21)
C112 C111 C110 116.8(25)
C111 C112 C113 124.8(26)
C112 C113 C114 114.3(23)
C109 C114 C113 124.6(19)
C120 C115 C116 118.2(16)
C120 C115 P7 125.2(14)
C116 C115 P7 116.5(11)
C115 C116 C117 122.0(17)
C118 C117 C116 119.2(22)
C117 C118 C119 121.9(26)
C120 C119 C118 114.0(24)
C115 C120 C119 124.6(21)
C122 C121 C126 121.2(19)
C122 C121 P7 121.4(14)
C126 C121 P7 117.4(14)
C121 C122 C123 119.6(21)
C124 C123 C122 113.6(27)
C125 C124 C123 125.4(31)
C124 C125 C126 118.6(26)
C121 C126 C125 121.3(21)
C128 C127 C132 120.8(18)
C128 C127 P8 122.9(15)
C132 C127 P8 116.0(13)
C127 C128 C129 121.9(23)
C130 C129 C128 119.0(28)
C129 C130 C131 119.1(29)
C132 C131 C130 120.6(27)
C127 C132 C131 118.6(20)
C138 C133 C134 116.6(17)
C138 C133 P8 118.5(15)
C134 C133 P8 124.8(14)
C133 C134 C135 122.2(19)
C136 C135 C134 119.0(25)
C135 C136 C137 120.3(25)
C136 C137 C138 121.5(20)
C133 C138 C137 120.4(19)
C144 C139 C140 118.9(16)
C144 C139 P8 118.0(12)
C140 C139 P8 123.0(14)
C141 C140 C139 121.4(21)
C142 C141 C140 118.7(23)
C143 C142 C141 122.1(22)
C142 C143 C144 120.5(22)
C139 C144 C143 118.2(17)
C150 C145 C146 118.4(17)
C150 C145 P9 117.7(15)
C146 C145 P9 122.6(12)
C145 C146 C147 120.6(19)
C148 C147 C146 119.3(24)
C149 C148 C147 121.6(24)
C148 C149 C150 121.4(22)
C145 C150 C149 118.5(21)
C152 C151 C156 120.1(17)
C152 C151 P9 116.6(13)
C156 C151 P9 123.3(13)
C151 C152 C153 122.0(20)
C154 C153 C152 119.8(24)
C153 C154 C155 121.5(27)
C154 C155 C156 116.9(22)
C151 C156 C155 119.6(17)
C158 C157 C162 116.8(15)
C158 C157 P9 126.2(14)
C162 C157 P9 116.8(12)
C157 C158 C159 121.0(21)
C160 C159 C158 116.7(23)
C161 C160 C159 125.3(25)
C160 C161 C162 118.1(21)
C161 C162 C157 121.5(17)
C168 C163 C164 120.6(17)
C168 C163 P10 116.7(13)
C164 C163 P10 122.7(13)
C165 C164 C163 120.6(18)
C164 C165 C166 119.6(20)
C165 C166 C167 121.3(22)
C166 C167 C168 117.9(20)
C163 C168 C167 119.9(18)
C170 C169 C174 121.4(17)
C170 C169 P10 123.6(14)
C174 C169 P10 114.8(13)
C169 C170 C171 119.1(18)
C172 C171 C170 121.8(20)
C173 C172 C171 119.8(22)
C172 C173 C174 119.1(24)
C169 C174 C173 118.5(20)
C180 C175 C176 116.0(16)
C180 C175 P10 125.6(13)
C176 C175 P10 118.5(13)
C177 C176 C175 120.5(18)
C176 C177 C178 121.2(21)
C179 C178 C177 118.1(21)
C178 C179 C180 120.1(22)
C175 C180 C179 123.9(19)
C186 C181 C182 119.6(18)
C186 C181 P11 116.4(14)
C182 C181 P11 123.9(14)
C183 C182 C181 116.8(22)
C184 C183 C182 125.2(30)
C183 C184 C185 121.9(28)
C184 C185 C186 118.3(24)
C181 C186 C185 117.7(20)
C192 C187 C188 120.4(15)
C192 C187 P11 119.0(11)
C188 C187 P11 120.6(12)
C189 C188 C187 116.9(17)
C190 C189 C188 123.1(21)
C189 C190 C191 122.5(25)
C192 C191 C190 115.7(22)
C187 C192 C191 121.3(16)
C194 C193 C198 119.6(18)
C194 C193 P11 117.4(13)
C198 C193 P11 123.0(16)
C195 C194 C193 119.7(20)
C196 C195 C194 121.0(25)
C195 C196 C197 122.9(27)
C196 C197 C198 117.1(28)
C197 C198 C193 119.6(25)
C200 C199 C204 115.6(20)
C200 C199 P12 122.5(15)
C204 C199 P12 121.6(15)
C199 C200 C201 120.8(22)
C202 C201 C200 119.5(25)
C201 C202 C203 124.2(29)
C202 C203 C204 118.3(26)
C199 C204 C203 121.2(22)
C206 C205 C210 120.1(15)
C206 C205 P12 123.6(13)
C210 C205 P12 116.2(12)
C205 C206 C207 122.3(19)
C206 C207 C208 117.3(21)
C209 C208 C207 120.2(19)
C210 C209 C208 119.5(18)
C209 C210 C205 120.6(16)
C212 C211 C216 119.6(20)
C212 C211 P12 118.7(16)
C216 C211 P12 121.6(16)
C211 C212 C213 118.5(24)
C214 C213 C212 121.4(28)
C213 C214 C215 120.9(28)
C214 C215 C216 120.2(29)
C215 C216 C211 119.4(26)
C220 O1 C217 107.6(43)
O1 C217 C218 104.5(50)
C219 C218 C217 105.5(56)
C218 C219 C220 111.3(58)
O1 C220 C219 108.3(48)
C224 O2 C221 97.1(28)
C222 C221 O2 109.1(40)
C221 C222 C223 105.1(50)
C224 C223 C222 113.7(53)
C223 C224 O2 104.2(39)
C225 O3 C228 108.6(34)
O3 C225 C226 104.3(39)
C225 C226 C227 105.1(43)
C228 C227 C226 102.7(45)
O3 C228 C227 110.1(43)
C232 O4 C229 100.1(43)
O4 C229 C230 117.5(45)
C231 C230 C229 97.5(55)
C230 C231 C232 113.0(60)
O4 C232 C231 111.0(58)

loop_
_geom_bond_atom_site_label_1
_geom_bond_atom_site_label_2
_geom_bond_distance
Se1 Cu10 2.373(2)
Se1 Cu21 2.383(2)
Se1 Cu22 2.411(2)
Se1 Cu2 2.560(2)
Se1 Cu12 2.626(2)
Se1 Cu27 2.719(2)
Se2 Cu10 2.374(2)
Se2 Cu28 2.384(2)
Se2 Cu31 2.399(2)
Se2 Cu1 2.564(2)
Se2 Cu8 2.650(2)
Se2 Cu16 2.719(2)
Se3 Cu23 2.298(2)
Se3 Cu15 2.391(2)
Se3 Cu32 2.451(2)
Se3 Cu24 2.582(2)
Se3 Cu18 2.588(2)
Se4 Cu9 2.417(2)
Se4 Cu17 2.465(2)
Se4 Cu12 2.470(2)
Se4 Cu19 2.496(2)
Se4 Cu21 2.547(2)
Se5 Cu15 2.393(2)
Se5 Cu11 2.415(2)
Se5 Cu22 2.434(2)
Se5 Cu19 2.479(2)
Se5 Cu12 2.693(2)
Se5 Cu18 2.929(2)
Se6 Cu1 2.387(2)
Se6 Cu19 2.419(2)
Se6 Cu16 2.428(2)
Se6 Cu11 2.514(2)
Se6 Cu25 2.616(2)
Se6 Cu17 2.825(2)
Se7 Cu2 2.391(2)
Se7 Cu3 2.423(2)
Se7 Cu27 2.433(2)
Se7 Cu4 2.502(2)
Se7 Cu20 2.616(3)
Se7 Cu5 2.856(3)
Se8 Cu6 2.393(2)
Se8 Cu4 2.411(2)
Se8 Cu31 2.430(2)
Se8 Cu3 2.486(2)
Se8 Cu8 2.641(2)
Se8 Cu14 2.870(2)
Se9 Cu29 2.375(2)
Se9 Cu13 2.382(2)
Se9 Cu27 2.399(2)
Se9 Cu15 2.575(2)
Se9 Cu22 2.675(2)
Se9 Cu20 2.711(2)
Se10 Cu7 2.312(2)
Se10 Cu1 2.388(2)
Se10 Cu9 2.463(2)
Se10 Cu21 2.542(2)
Se10 Cu17 2.658(2)
Se11 Cu26 2.415(2)
Se11 Cu5 2.473(2)
Se11 Cu8 2.478(2)
Se11 Cu3 2.486(2)
Se11 Cu28 2.535(2)
Se12 Cu30 2.421(3)
Se12 Cu4 2.471(2)
Se12 Cu14 2.482(2)
Se12 Cu20 2.486(2)
Se12 Cu29 2.543(2)
Se13 Cu7 2.300(2)
Se13 Cu2 2.384(2)
Se13 Cu26 2.473(2)
Se13 Cu28 2.581(2)
Se13 Cu5 2.607(2)
Se14 Cu24 2.369(2)
Se14 Cu13 2.391(2)
Se14 Cu16 2.410(2)
Se14 Cu6 2.558(2)
Se14 Cu31 2.672(2)
Se14 Cu25 2.704(2)
Se15 Cu23 2.299(2)
Se15 Cu6 2.386(2)
Se15 Cu30 2.453(2)
Se15 Cu14 2.569(2)
Se15 Cu29 2.609(2)
Se16 Cu32 2.430(3)
Se16 Cu18 2.466(2)
Se16 Cu11 2.481(2)
Se16 Cu25 2.484(2)
Se16 Cu24 2.548(2)
Cu1 Cu17 2.567(3)
Cu1 Cu16 2.588(3)
Cu1 Cu10 2.595(2)
Cu1 Cu21 2.614(2)
Cu1 Cu19 3.028(3)
Cu2 Cu5 2.570(2)
Cu2 Cu10 2.601(2)
Cu2 Cu27 2.603(3)
Cu2 Cu28 2.607(2)
Cu2 Cu3 3.039(3)
Cu2 Cu7 3.059(3)
Cu3 Cu4 2.509(3)
Cu3 Cu5 2.512(3)
Cu3 Cu8 2.568(2)
Cu3 Cu28 2.645(3)
Cu3 Cu31 2.855(2)
Cu4 Cu14 2.540(3)
Cu4 Cu20 2.562(3)
Cu4 Cu29 2.614(3)
Cu4 Cu27 2.833(3)
Cu4 Cu6 3.047(3)
Cu5 P11 2.209(4)
Cu5 Cu26 2.658(3)
Cu5 Cu28 2.718(2)
Cu6 Cu14 2.570(2)
Cu6 Cu13 2.590(2)
Cu6 Cu29 2.606(2)
Cu6 Cu31 2.611(3)
Cu6 Cu23 3.006(3)
Cu7 Cu28 2.645(3)
Cu7 Cu21 2.648(3)
Cu7 Cu10 2.686(3)
Cu8 P7 2.220(4)
Cu8 Cu31 2.595(2)
Cu8 Cu28 2.701(2)
Cu9 P1 2.201(4)
Cu9 Cu21 2.522(2)
Cu9 Cu17 2.675(2)
Cu10 Cu27 2.641(2)
Cu10 Cu16 2.650(2)
Cu10 Cu28 2.658(2)
Cu10 Cu21 2.667(2)
Cu10 Cu22 2.745(2)
Cu10 Cu31 2.747(2)
Cu11 Cu19 2.507(2)
Cu11 Cu18 2.537(3)
Cu11 Cu25 2.580(3)
Cu11 Cu24 2.632(3)
Cu11 Cu16 2.845(3)
Cu11 Cu15 2.985(2)
Cu12 P9 2.210(4)
Cu12 Cu19 2.567(2)
Cu12 Cu22 2.614(2)
Cu12 Cu21 2.653(3)
Cu13 Cu15 2.587(2)
Cu13 Cu31 2.622(2)
Cu13 Cu22 2.642(2)
Cu13 Cu24 2.653(2)
Cu13 Cu29 2.661(2)
Cu13 Cu23 2.661(3)
Cu13 Cu16 2.719(2)
Cu13 Cu27 2.737(2)
Cu14 P2 2.211(4)
Cu14 Cu30 2.680(3)
Cu14 Cu29 2.735(3)
Cu15 Cu18 2.563(2)
Cu15 Cu24 2.605(2)
Cu15 Cu22 2.608(3)
Cu16 Cu25 2.619(2)
Cu16 Cu31 2.683(2)
Cu16 Cu22 3.027(3)
Cu17 P4 2.205(4)
Cu17 Cu19 2.513(3)
Cu17 Cu21 2.747(2)
Cu18 P8 2.202(4)
Cu18 Cu32 2.674(3)
Cu18 Cu24 2.754(3)
Cu19 Cu21 2.663(2)
Cu19 Cu22 2.826(2)
Cu20 P3 2.225(4)
Cu20 Cu27 2.620(2)
Cu20 Cu29 2.704(2)
Cu22 Cu27 2.689(2)
Cu23 Cu29 2.642(2)
Cu23 Cu24 2.656(2)
Cu24 Cu32 2.494(3)
Cu24 Cu25 2.684(2)
Cu25 P6 2.228(4)
Cu26 P12 2.199(5)
Cu26 Cu28 2.508(3)
Cu27 Cu31 3.031(3)
Cu29 Cu30 2.494(3)
Cu30 P5 2.192(5)
Cu32 P10 2.197(4)
P1 C13 1.80(2)
P1 C7 1.82(2)
P1 C1 1.832(13)
P2 C31 1.78(2)
P2 C25 1.81(2)
P2 C19 1.823(15)
P3 C43 1.82(2)
P3 C49 1.83(2)
P3 C37 1.835(15)
P4 C55 1.800(13)
P4 C61 1.80(2)
P4 C67 1.826(15)
P5 C85 1.81(2)
P5 C73 1.821(15)
P5 C79 1.833(14)
P6 C91 1.79(2)
P6 C97 1.835(14)
P6 C103 1.84(2)
P7 C121 1.80(2)
P7 C115 1.818(15)
P7 C109 1.822(14)
P8 C133 1.79(2)
P8 C127 1.82(2)
P8 C139 1.82(2)
P9 C145 1.801(15)
P9 C157 1.814(15)
P9 C151 1.83(2)
P10 C163 1.82(2)
P10 C175 1.838(15)
P10 C169 1.86(2)
P11 C181 1.82(2)
P11 C187 1.83(2)
P11 C193 1.83(2)
P12 C211 1.79(2)
P12 C199 1.84(2)
P12 C205 1.846(14)
C1 C6 1.37(2)
C1 C2 1.40(2)
C2 C3 1.36(2)
C3 C4 1.36(3)
C4 C5 1.42(3)
C5 C6 1.38(3)
C7 C8 1.32(2)
C7 C12 1.41(3)
C8 C9 1.41(3)
C9 C10 1.36(3)
C10 C11 1.33(3)
C11 C12 1.39(3)
C13 C18 1.38(2)
C13 C14 1.39(2)
C14 C15 1.40(3)
C15 C16 1.33(3)
C16 C17 1.34(3)
C17 C18 1.46(3)
C19 C24 1.35(2)
C19 C20 1.39(2)
C20 C21 1.40(3)
C21 C22 1.31(3)
C22 C23 1.42(3)
C23 C24 1.39(3)
C25 C26 1.37(2)
C25 C30 1.43(3)
C26 C27 1.43(3)
C27 C28 1.33(3)
C28 C29 1.38(3)
C29 C30 1.43(3)
C31 C32 1.37(3)
C31 C36 1.42(3)
C32 C33 1.45(3)
C33 C34 1.39(4)
C34 C35 1.33(3)
C35 C36 1.40(3)
C37 C38 1.37(2)
C37 C42 1.39(3)
C38 C39 1.37(2)
C39 C40 1.36(3)
C40 C41 1.34(3)
C41 C42 1.43(3)
C43 C44 1.30(2)
C43 C48 1.36(3)
C44 C45 1.38(3)
C45 C46 1.36(3)
C46 C47 1.31(3)
C47 C48 1.45(4)
C49 C54 1.39(2)
C49 C50 1.39(2)
C50 C51 1.41(3)
C51 C52 1.36(3)
C52 C53 1.37(3)
C53 C54 1.35(3)
C55 C56 1.39(2)
C55 C60 1.39(2)
C56 C57 1.41(2)
C57 C58 1.37(2)
C58 C59 1.37(2)
C59 C60 1.40(3)
C61 C66 1.36(3)
C61 C62 1.41(2)
C62 C63 1.36(3)
C63 C64 1.42(3)
C64 C65 1.27(4)
C65 C66 1.43(4)
C67 C68 1.33(2)
C67 C72 1.41(2)
C68 C69 1.45(3)
C69 C70 1.36(3)
C70 C71 1.32(3)
C71 C72 1.38(3)
C73 C74 1.38(2)
C73 C78 1.42(2)
C74 C75 1.38(2)
C75 C76 1.36(3)
C76 C77 1.34(3)
C77 C78 1.40(3)
C79 C80 1.37(2)
C79 C84 1.39(2)
C80 C81 1.40(2)
C81 C82 1.36(3)
C82 C83 1.41(3)
C83 C84 1.36(2)
C85 C86 1.39(2)
C85 C90 1.40(2)
C86 C87 1.39(3)
C87 C88 1.35(3)
C88 C89 1.34(3)
C89 C90 1.41(3)
C91 C96 1.40(2)
C91 C92 1.41(2)
C92 C93 1.35(3)
C93 C94 1.36(3)
C94 C95 1.36(3)
C95 C96 1.40(2)
C97 C98 1.33(2)
C97 C102 1.38(3)
C98 C99 1.42(3)
C99 C100 1.38(3)
C100 C101 1.32(3)
C101 C102 1.44(3)
C103 C104 1.26(3)
C103 C108 1.37(3)
C104 C105 1.51(4)
C105 C106 1.31(4)
C106 C107 1.35(3)
C107 C108 1.41(4)
C109 C114 1.34(2)
C109 C110 1.36(2)
C110 C111 1.44(3)
C111 C112 1.34(4)
C112 C113 1.39(3)
C113 C114 1.39(3)
C115 C120 1.30(2)
C115 C116 1.40(2)
C116 C117 1.40(3)
C117 C118 1.32(3)
C118 C119 1.46(3)
C119 C120 1.44(3)
C121 C122 1.35(3)
C121 C126 1.40(2)
C122 C123 1.52(4)
C123 C124 1.47(4)
C124 C125 1.29(4)
C125 C126 1.44(3)
C127 C128 1.38(3)
C127 C132 1.38(3)
C128 C129 1.42(4)
C129 C130 1.37(4)
C130 C131 1.46(4)
C131 C132 1.41(3)
C133 C138 1.40(2)
C133 C134 1.42(3)
C134 C135 1.44(3)
C135 C136 1.37(3)
C136 C137 1.38(3)
C137 C138 1.43(3)
C139 C144 1.35(2)
C139 C140 1.38(2)
C140 C141 1.38(3)
C141 C142 1.34(3)
C142 C143 1.30(3)
C143 C144 1.44(3)
C145 C150 1.38(3)
C145 C146 1.39(3)
C146 C147 1.43(3)
C147 C148 1.34(3)
C148 C149 1.32(3)
C149 C150 1.45(3)
C151 C152 1.30(2)
C151 C156 1.34(2)
C152 C153 1.43(3)
C153 C154 1.33(3)
C154 C155 1.34(3)
C155 C156 1.51(3)
C157 C158 1.37(2)
C157 C162 1.42(2)
C158 C159 1.43(3)
C159 C160 1.34(3)
C160 C161 1.33(3)
C161 C162 1.37(3)
C163 C168 1.37(2)
C163 C164 1.40(2)
C164 C165 1.36(3)
C165 C166 1.39(3)
C166 C167 1.40(3)
C167 C168 1.43(3)
C169 C170 1.31(2)
C169 C174 1.40(3)
C170 C171 1.38(2)
C171 C172 1.37(3)
C172 C173 1.35(3)
C173 C174 1.42(3)
C175 C180 1.35(2)
C175 C176 1.39(2)
C176 C177 1.38(3)
C177 C178 1.40(3)
C178 C179 1.33(3)
C179 C180 1.40(3)
C181 C186 1.37(3)
C181 C182 1.39(3)
C182 C183 1.37(3)
C183 C184 1.22(3)
C184 C185 1.35(3)
C185 C186 1.44(3)
C187 C192 1.35(2)
C187 C188 1.41(2)
C188 C189 1.39(3)
C189 C190 1.27(3)
C190 C191 1.43(3)
C191 C192 1.40(3)
C193 C194 1.39(3)
C193 C198 1.42(3)
C194 C195 1.34(3)
C195 C196 1.34(3)
C196 C197 1.38(4)
C197 C198 1.39(3)
C199 C200 1.36(3)
C199 C204 1.37(3)
C200 C201 1.44(3)
C201 C202 1.24(3)
C202 C203 1.32(3)
C203 C204 1.42(3)
C205 C206 1.35(2)
C205 C210 1.40(2)
C206 C207 1.35(3)
C207 C208 1.45(3)
C208 C209 1.37(3)
C209 C210 1.35(2)
C211 C212 1.34(3)
C211 C216 1.43(3)
C212 C213 1.46(4)
C213 C214 1.33(4)
C214 C215 1.34(3)
C215 C216 1.41(4)
O1 C220 1.40(6)
O1 C217 1.57(7)
C217 C218 1.58(7)
C218 C219 1.41(7)
C219 C220 1.50(7)
O2 C224 1.55(5)
O2 C221 1.67(5)
C221 C222 1.36(6)
C222 C223 1.39(6)
C223 C224 1.38(6)
O3 C225 1.47(5)
O3 C228 1.48(5)
C225 C226 1.54(6)
C226 C227 1.68(7)
C227 C228 1.42(6)
O4 C232 1.42(6)
O4 C229 1.49(5)
C229 C230 1.50(7)
C230 C231 1.45(8)
C231 C232 1.46(7)
